data_4325750
loop_
_publ_author_name
'Xu Zhang'
'Wen Luo'
'Ya-Ping Zhang'
'Jian-Bing Jiang'
'Qin-Yu Zhu'
'Jie Dai'

_publ_section_title
;
 Indium-Sulfur Supertetrahedral Polymers Integrated with [M(phen)3]2+
 Cations (M = Ni and Fe)
;
_journal_name_full 'Inorganic Chemistry'
_journal_page_first 6972
_journal_page_last 6978
_journal_paper_doi 10.1021/ic200157v
_journal_volume 50
_journal_year 2011
_chemical_formula_sum 'C162 H149 Fe4 In20 N29 O8 S38'
_chemical_formula_weight 6368.22
_chemical_name_systematic
; 
 ? 
;
_space_group_IT_number 1
_symmetry_cell_setting triclinic
_symmetry_space_group_name_Hall 'P 1'
_symmetry_space_group_name_H-M 'P 1'
_atom_sites_solution_hydrogens geom
_atom_sites_solution_primary direct
_atom_sites_solution_secondary difmap
_audit_creation_method SHELXL-97
_cell_angle_alpha 80.757(4)
_cell_angle_beta 87.066(4)
_cell_angle_gamma 80.195(4)
_cell_formula_units_Z 1
_cell_length_a 11.8680(6)
_cell_length_b 16.1506(8)
_cell_length_c 28.9425(18)
_cell_measurement_reflns_used 22226
_cell_measurement_temperature 223(2)
_cell_measurement_theta_max 27.5
_cell_measurement_theta_min 3.0
_cell_volume 5393.9(5)
_computing_structure_refinement 'SHELXL-97 (Sheldrick, 1997)'
_computing_structure_solution 'SHELXS-97 (Sheldrick, 1990)'
_diffrn_ambient_temperature 223(2)
_diffrn_detector_area_resol_mean 14.63
_diffrn_measured_fraction_theta_full 0.991
_diffrn_measured_fraction_theta_max 0.991
_diffrn_measurement_device_type 'Rigaku Saturn'
_diffrn_measurement_method \w
_diffrn_radiation_monochromator graphite
_diffrn_radiation_source 'fine-focus sealed tube'
_diffrn_radiation_type MoK\a
_diffrn_radiation_wavelength 0.71075
_diffrn_reflns_av_R_equivalents 0.0470
_diffrn_reflns_av_sigmaI/netI 0.1094
_diffrn_reflns_limit_h_max 14
_diffrn_reflns_limit_h_min -14
_diffrn_reflns_limit_k_max 17
_diffrn_reflns_limit_k_min -19
_diffrn_reflns_limit_l_max 29
_diffrn_reflns_limit_l_min -34
_diffrn_reflns_number 42384
_diffrn_reflns_theta_full 25.00
_diffrn_reflns_theta_max 25.00
_diffrn_reflns_theta_min 3.01
_exptl_absorpt_coefficient_mu 2.771
_exptl_absorpt_correction_T_max 0.6211
_exptl_absorpt_correction_T_min 0.4036
_exptl_absorpt_correction_type multi-scan
_exptl_absorpt_process_details 'Jacobson, R. (1998) Private communication '
_exptl_crystal_colour Red
_exptl_crystal_density_diffrn 1.947
_exptl_crystal_description Block
_exptl_crystal_F_000 3040
_exptl_crystal_size_max 0.40
_exptl_crystal_size_mid 0.24
_exptl_crystal_size_min 0.19
_platon_squeeze_details
;
;
_refine_diff_density_max 1.405
_refine_diff_density_min -1.604
_refine_diff_density_rms 0.205
_refine_ls_abs_structure_details 'Flack H D (1983), Acta Cryst. A39, 876-881'
_refine_ls_abs_structure_Flack 0.0(4)
_refine_ls_extinction_method none
_refine_ls_goodness_of_fit_ref 0.917
_refine_ls_hydrogen_treatment constr
_refine_ls_matrix_type full
_refine_ls_number_parameters 1459
_refine_ls_number_reflns 28586
_refine_ls_number_restraints 680
_refine_ls_restrained_S_all 0.913
_refine_ls_R_factor_all 0.0861
_refine_ls_R_factor_gt 0.0694
_refine_ls_shift/su_max 0.006
_refine_ls_shift/su_mean 0.000
_refine_ls_structure_factor_coef Fsqd
_refine_ls_weighting_details 'calc w=1/[\s^2^(Fo^2^)+(0.0001P)^2^+150.0000P] where P=(Fo^2^+2Fc^2^)/3'
_refine_ls_weighting_scheme calc
_refine_ls_wR_factor_gt 0.1422
_refine_ls_wR_factor_ref 0.1510
_reflns_number_gt 21160
_reflns_number_total 28586
_reflns_threshold_expression >2sigma(I)
_cod_data_source_file ic200157v_si_002_1.cif
_cod_data_source_block Mp-InS-4
_cod_original_sg_symbol_H-M 'P 1 '
_cod_database_code 4325750

loop_
_symmetry_equiv_pos_as_xyz
'x, y, z'

loop_
_atom_site_label
_atom_site_type_symbol
_atom_site_fract_x
_atom_site_fract_y
_atom_site_fract_z
_atom_site_U_iso_or_equiv
_atom_site_adp_type
_atom_site_occupancy
_atom_site_symmetry_multiplicity
_atom_site_calc_flag
_atom_site_refinement_flags
In1 In 0.15365(19) 0.76583(16) 0.71000(9) 0.0499(6) Uani 1 1 d .
In2 In 0.29614(15) 0.86098(13) 0.79980(7) 0.0335(5) Uani 1 1 d .
In3 In -0.04948(15) 0.86093(14) 0.80045(7) 0.0363(5) Uani 1 1 d .
In4 In 0.10104(18) 1.01018(16) 0.69655(8) 0.0457(6) Uani 1 1 d U
In5 In 0.08906(14) 0.96794(12) 0.90038(7) 0.0295(5) Uani 1 1 d .
In6 In 0.23473(15) 1.11739(12) 0.79602(8) 0.0361(5) Uani 1 1 d .
In7 In -0.24359(15) 0.96555(13) 0.89509(7) 0.0322(5) Uani 1 1 d .
In8 In -0.10466(16) 1.11822(14) 0.79831(8) 0.0390(6) Uani 1 1 d .
In9 In 0.0375(2) 1.25168(17) 0.69934(9) 0.0621(8) Uani 1 1 d U
In10 In -0.57753(15) 0.96146(14) 0.89439(7) 0.0357(5) Uani 1 1 d .
In11 In 1.56943(16) 0.20614(13) 0.17649(7) 0.0332(5) Uani 1 1 d .
In12 In 1.23435(16) 0.20398(14) 0.17466(8) 0.0382(5) Uani 1 1 d .
In13 In 1.04077(16) 0.30723(13) 0.26988(7) 0.0363(5) Uani 1 1 d .
In14 In 0.90452(15) 0.20108(12) 0.17087(7) 0.0298(5) Uani 1 1 d .
In15 In 1.09837(16) 0.05147(14) 0.27325(8) 0.0408(6) Uani 1 1 d .
In16 In 0.8361(2) 0.40303(19) 0.36017(9) 0.0585(7) Uani 1 1 d .
In17 In 0.69412(16) 0.30771(13) 0.27035(7) 0.0348(5) Uani 1 1 d .
In18 In 0.89061(17) 0.15871(17) 0.37461(8) 0.0466(6) Uani 1 1 d .
In19 In 0.75810(17) 0.05242(13) 0.27440(8) 0.0378(5) Uani 1 1 d .
In20 In 0.9556(2) -0.08203(18) 0.37012(10) 0.0664(9) Uani 1 1 d .
Fe1 Fe 0.3766(3) 0.6680(3) 0.18899(17) 0.0413(11) Uani 1 1 d U
Fe2 Fe 0.6154(3) 0.5003(3) 0.88191(14) 0.0350(10) Uani 1 1 d U
Fe3 Fe 0.5890(4) -0.3487(3) 0.56282(18) 0.1010(15) Uani 1 1 d .
Fe4 Fe 0.4957(7) 0.0828(8) 0.5347(3) 0.1024(13) Uani 1 1 d .
S1 S 0.1657(10) 0.6553(7) 0.6614(4) 0.096(4) Uani 1 1 d .
S2 S 0.3316(6) 0.7499(5) 0.7514(3) 0.0395(19) Uani 1 1 d .
S3 S -0.0141(7) 0.7438(6) 0.7568(3) 0.050(2) Uani 1 1 d .
S4 S 0.1186(7) 0.9003(6) 0.6498(3) 0.0476(19) Uani 1 1 d .
S5 S 0.4608(6) 0.8418(5) 0.8505(3) 0.042(2) Uani 1 1 d .
S6 S 0.1188(5) 0.8536(5) 0.8495(3) 0.0315(17) Uani 1 1 d .
S7 S 0.2674(6) 0.9989(5) 0.7462(3) 0.0356(17) Uani 1 1 d .
S8 S -0.2189(5) 0.8459(5) 0.8490(3) 0.0393(19) Uani 1 1 d .
S9 S -0.0772(7) 1.0042(6) 0.7472(3) 0.0422(19) Uani 1 1 d .
S10 S 0.0633(10) 1.1424(8) 0.6461(3) 0.084(3) Uani 1 1 d U
S11 S 0.2550(5) 0.9496(5) 0.9477(3) 0.0383(19) Uani 1 1 d .
S12 S 0.4019(6) 1.0993(5) 0.8411(3) 0.0395(19) Uani 1 1 d .
S13 S -0.0847(5) 0.9559(5) 0.9476(3) 0.0394(19) Uani 1 1 d .
S14 S 0.0617(5) 1.1082(5) 0.8469(3) 0.0282(16) Uani 1 1 d .
S15 S 0.1985(6) 1.2535(6) 0.7453(4) 0.055(2) Uani 1 1 d .
S16 S -0.4134(6) 0.9498(6) 0.9436(3) 0.0398(19) Uani 1 1 d .
S17 S -0.2771(5) 1.1032(5) 0.8440(3) 0.048(2) Uani 1 1 d U
S18 S -0.1441(7) 1.2534(6) 0.7482(4) 0.058(2) Uani 1 1 d .
S19 S -0.0125(8) 1.3880(8) 0.6450(4) 0.100(4) Uani 1 1 d .
S20 S 1.4074(6) 0.2132(5) 0.1232(2) 0.0341(17) Uani 1 1 d .
S21 S 1.0742(6) 0.2087(5) 0.1218(2) 0.0340(17) Uani 1 1 d .
S22 S 1.2095(7) 0.3158(6) 0.2217(3) 0.043(2) Uani 1 1 d .
S23 S 1.2673(7) 0.0654(7) 0.2251(3) 0.057(3) Uani 1 1 d .
S24 S 0.7375(6) 0.2170(6) 0.1226(3) 0.050(2) Uani 1 1 d .
S25 S 0.8716(6) 0.3147(5) 0.2196(2) 0.0308(16) Uani 1 1 d .
S26 S 0.9306(6) 0.0591(4) 0.2200(3) 0.0374(18) Uani 1 1 d .
S27 S 1.0040(8) 0.4301(7) 0.3086(4) 0.061(3) Uani 1 1 d .
S28 S 1.0635(6) 0.1702(6) 0.3221(3) 0.040(2) Uani 1 1 d .
S29 S 1.1256(8) -0.0811(6) 0.3247(3) 0.063(3) Uani 1 1 d .
S30 S 0.5317(7) 0.3199(5) 0.2237(3) 0.043(2) Uani 1 1 d .
S31 S 0.5869(8) 0.0685(6) 0.2273(3) 0.055(2) Uani 1 1 d .
S32 S 0.6577(8) 0.4161(6) 0.3191(3) 0.056(2) Uani 1 1 d .
S33 S 0.7178(6) 0.1658(5) 0.3239(3) 0.0381(18) Uani 1 1 d .
S34 S 0.7852(8) -0.0858(5) 0.3203(3) 0.060(3) Uani 1 1 d .
S35 S 0.7962(10) 0.5402(7) 0.3972(4) 0.087(3) Uani 1 1 d .
S36 S 0.8597(8) 0.2807(8) 0.4175(3) 0.070(3) Uani 1 1 d .
S37 S 0.9009(8) 0.0207(6) 0.4232(3) 0.057(2) Uani 1 1 d .
S38 S 0.9555(11) -0.2196(7) 0.4228(4) 0.130(6) Uani 1 1 d .
N1 N 0.3401(17) 0.5944(11) 0.1461(7) 0.030(5) Uani 1 1 d D
N2 N 0.4124(19) 0.7364(15) 0.1282(9) 0.043(6) Uani 1 1 d U
N5 N 0.337(2) 0.6031(17) 0.2508(9) 0.071(8) Uiso 1 1 d .
N7 N 0.4557(16) 0.5600(13) 0.8814(8) 0.047(5) Uani 1 1 d U
N8 N 0.5585(17) 0.4248(13) 0.8454(8) 0.043(6) Uani 1 1 d U
N9 N 0.6615(11) 0.5703(9) 0.8257(6) 0.020(4) Uiso 1 1 d D
N10 N 0.7735(13) 0.4370(10) 0.8762(6) 0.028(5) Uani 1 1 d U
N14 N 0.4798(10) -0.4142(10) 0.5365(5) 0.010(2) Uiso 1 1 d .
N15 N 0.6129(16) -0.3003(16) 0.4964(8) 0.102(10) Uani 1 1 d .
N19 N 0.3365(12) 0.0951(11) 0.5199(5) 0.037(4) Uani 1 1 d U
N21 N 0.545(3) 0.236(2) 0.4614(10) 0.131(10) Uani 1 1 d U
N22 N 0.4583(13) 0.1561(12) 0.5868(6) 0.049(4) Uani 1 1 d U
N23 N 0.710(4) 0.028(3) 0.5520(18) 0.213(19) Uani 1 1 d U
N24 N 0.4911(12) -0.0246(10) 0.5783(5) 0.035(3) Uiso 1 1 d .
C1 C 0.3147(17) 0.5204(15) 0.1522(10) 0.050(7) Uani 1 1 d DU
H1 H 0.3068 0.4981 0.1841 0.060 Uiso 1 1 calc R
C2 C 0.2966(19) 0.4666(16) 0.1236(8) 0.045(6) Uani 1 1 d DU
H2 H 0.2842 0.4106 0.1342 0.053 Uiso 1 1 calc R
C3 C 0.298(3) 0.5013(17) 0.0783(10) 0.069(11) Uani 1 1 d D
H3 H 0.2767 0.4731 0.0550 0.082 Uiso 1 1 calc R
C4 C 0.3307(16) 0.5771(13) 0.0675(8) 0.043(5) Uani 1 1 d DU
C5 C 0.3507(17) 0.6187(14) 0.1023(7) 0.041(6) Uani 1 1 d DU
C6 C 0.458(3) 0.806(2) 0.1219(11) 0.065(6) Uani 1 1 d DU
H6 H 0.4705 0.8334 0.1472 0.078 Uiso 1 1 calc R
C7 C 0.488(3) 0.8389(17) 0.0758(10) 0.065(6) Uani 1 1 d DU
H7 H 0.5410 0.8767 0.0725 0.078 Uiso 1 1 calc R
C8 C 0.449(3) 0.822(2) 0.0338(12) 0.063(8) Uiso 1 1 d U
H8 H 0.4554 0.8553 0.0044 0.075 Uiso 1 1 calc R
C9 C 0.393(2) 0.7399(15) 0.0426(9) 0.048(5) Uani 1 1 d U
C10 C 0.3848(15) 0.7057(12) 0.0903(7) 0.029(5) Uani 1 1 d U
C11 C 0.337(2) 0.6230(18) 0.0190(9) 0.057(6) Uani 1 1 d U
H11 H 0.3230 0.5954 -0.0059 0.068 Uiso 1 1 calc R
C12 C 0.3621(18) 0.7017(17) 0.0089(8) 0.047(5) Uani 1 1 d U
H12 H 0.3580 0.7301 -0.0221 0.057 Uiso 1 1 calc R
N3 N 0.5353(10) 0.6105(10) 0.1959(6) 0.028(4) Uiso 1 1 d G
C13 C 0.5809(14) 0.5408(11) 0.1744(6) 0.040(7) Uiso 1 1 d G
H13 H 0.5344 0.5180 0.1561 0.048 Uiso 1 1 calc R
C14 C 0.6953(15) 0.5047(11) 0.1801(7) 0.069(10) Uani 1 1 d GU
H14 H 0.7261 0.4575 0.1655 0.083 Uiso 1 1 calc R
C15 C 0.7641(11) 0.5383(12) 0.2072(7) 0.056(9) Uani 1 1 d GU
H15 H 0.8415 0.5139 0.2110 0.068 Uiso 1 1 calc R
C16 C 0.7185(13) 0.6081(12) 0.2287(7) 0.038(6) Uani 1 1 d GU
C17 C 0.6041(13) 0.6442(9) 0.2231(6) 0.033(6) Uani 1 1 d GU
N4 N 0.4368(14) 0.7438(11) 0.2271(6) 0.034(5) Uiso 1 1 d G
C18 C 0.3848(11) 0.8232(11) 0.2368(7) 0.070(8) Uani 1 1 d GU
H18 H 0.3077 0.8433 0.2295 0.084 Uiso 1 1 calc R
C19 C 0.4468(15) 0.8728(10) 0.2573(7) 0.069(7) Uani 1 1 d GU
H19 H 0.4116 0.9265 0.2638 0.083 Uiso 1 1 calc R
C20 C 0.5608(15) 0.8431(11) 0.2680(7) 0.065(6) Uani 1 1 d GU
H20 H 0.6027 0.8766 0.2819 0.078 Uiso 1 1 calc R
C21 C 0.6128(11) 0.7637(12) 0.2583(7) 0.045(6) Uiso 1 1 d GU
C22 C 0.5508(14) 0.7141(10) 0.2379(7) 0.061(10) Uani 1 1 d G
C23 C 0.7290(17) 0.7324(13) 0.2660(7) 0.033(5) Uiso 1 1 d .
H23 H 0.7786 0.7684 0.2726 0.040 Uiso 1 1 calc R
C24 C 0.7700(19) 0.6462(15) 0.2638(9) 0.042(6) Uani 1 1 d U
H24 H 0.8273 0.6144 0.2836 0.050 Uiso 1 1 calc R
C25 C 0.391(3) 0.515(2) 0.2712(11) 0.070(9) Uiso 1 1 d .
H25 H 0.4588 0.4863 0.2590 0.084 Uiso 1 1 calc R
C26 C 0.336(2) 0.4813(16) 0.3066(9) 0.053(6) Uani 1 1 d U
H26 H 0.3641 0.4251 0.3200 0.063 Uiso 1 1 calc R
C27 C 0.235(3) 0.524(2) 0.3270(11) 0.065(6) Uani 1 1 d U
H27 H 0.2034 0.4965 0.3544 0.078 Uiso 1 1 calc R
C28 C 0.183(3) 0.6040(19) 0.3086(10) 0.052(7) Uani 1 1 d U
C29 C 0.225(2) 0.6381(17) 0.2700(9) 0.040(6) Uiso 1 1 d .
N6 N 0.2195(11) 0.7295(10) 0.1974(6) 0.068(9) Uani 1 1 d GU
C30 C 0.1630(12) 0.8009(11) 0.1693(5) 0.033(5) Uani 1 1 d GU
H30 H 0.1937 0.8195 0.1396 0.039 Uiso 1 1 calc R
C31 C 0.0610(12) 0.8449(9) 0.1851(5) 0.035(5) Uani 1 1 d GU
H31 H 0.0228 0.8931 0.1661 0.042 Uiso 1 1 calc R
C32 C 0.0156(11) 0.8174(10) 0.2290(5) 0.038(5) Uani 1 1 d GU
H32 H -0.0534 0.8471 0.2397 0.046 Uiso 1 1 calc R
C33 C 0.0721(14) 0.7460(11) 0.2571(5) 0.042(6) Uani 1 1 d GU
C34 C 0.1741(14) 0.7021(10) 0.2413(6) 0.053(8) Uiso 1 1 d G
C35 C 0.089(3) 0.633(2) 0.3200(13) 0.085(11) Uiso 1 1 d D
H35 H 0.0546 0.5987 0.3438 0.101 Uiso 1 1 calc R
C36 C 0.022(2) 0.711(2) 0.3036(11) 0.064(8) Uani 1 1 d DU
H36 H -0.0438 0.7370 0.3188 0.077 Uiso 1 1 calc R
C37 C 0.4018(17) 0.6259(13) 0.8959(7) 0.031(5) Uani 1 1 d U
H37 H 0.4415 0.6496 0.9164 0.037 Uiso 1 1 calc R
C38 C 0.2934(16) 0.6672(12) 0.8856(7) 0.028(5) Uiso 1 1 d U
H38 H 0.2621 0.7167 0.8980 0.033 Uiso 1 1 calc R
C39 C 0.235(2) 0.6346(17) 0.8578(10) 0.058(9) Uani 1 1 d U
H39 H 0.1638 0.6648 0.8471 0.069 Uiso 1 1 calc R
C40 C 0.2786(19) 0.5515(17) 0.8431(9) 0.057(8) Uani 1 1 d DU
C41 C 0.3941(17) 0.5232(12) 0.8542(8) 0.036(5) Uani 1 1 d DU
C42 C 0.6121(16) 0.3559(12) 0.8274(7) 0.028(4) Uiso 1 1 d .
H42 H 0.6908 0.3393 0.8327 0.033 Uiso 1 1 calc R
C43 C 0.5615(17) 0.3081(13) 0.8022(7) 0.036(5) Uani 1 1 d U
H43 H 0.6053 0.2594 0.7925 0.043 Uiso 1 1 calc R
C44 C 0.4415(17) 0.3306(14) 0.7898(8) 0.040(5) Uani 1 1 d U
H44 H 0.4024 0.2967 0.7749 0.049 Uiso 1 1 calc R
C45 C 0.3877(18) 0.4142(18) 0.8036(10) 0.066(8) Uani 1 1 d DU
C46 C 0.4457(16) 0.4505(11) 0.8343(7) 0.029(6) Uiso 1 1 d D
C47 C 0.208(2) 0.5104(17) 0.8200(9) 0.061(9) Uani 1 1 d D
H47 H 0.1274 0.5163 0.8232 0.073 Uiso 1 1 calc R
C48 C 0.277(2) 0.4592(18) 0.7914(11) 0.085(10) Uani 1 1 d DU
H48 H 0.2490 0.4545 0.7623 0.101 Uiso 1 1 calc R
C49 C 0.6004(17) 0.6366(12) 0.7990(6) 0.034(6) Uiso 1 1 d D
H49 H 0.5288 0.6601 0.8107 0.041 Uiso 1 1 calc R
C50 C 0.6379(17) 0.6746(14) 0.7532(7) 0.042(6) Uiso 1 1 d D
H50 H 0.5913 0.7221 0.7368 0.051 Uiso 1 1 calc R
C51 C 0.7453(16) 0.6408(14) 0.7321(8) 0.050(7) Uani 1 1 d DU
H51 H 0.7702 0.6605 0.7016 0.060 Uiso 1 1 calc R
C52 C 0.8103(16) 0.5723(12) 0.7640(7) 0.032(6) Uani 1 1 d DU
C53 C 0.7639(16) 0.5378(12) 0.8092(7) 0.024(5) Uani 1 1 d DU
C54 C 0.821(2) 0.3644(19) 0.9062(10) 0.065(7) Uani 1 1 d U
H54 H 0.7847 0.3469 0.9349 0.078 Uiso 1 1 calc R
C55 C 0.919(3) 0.321(2) 0.8930(12) 0.072(7) Uani 1 1 d U
H55 H 0.9521 0.2711 0.9122 0.087 Uiso 1 1 calc R
C56 C 0.971(2) 0.3467(17) 0.8530(10) 0.068(8) Uani 1 1 d DU
H56 H 1.0397 0.3131 0.8455 0.082 Uiso 1 1 calc R
C57 C 0.9316(18) 0.4206(15) 0.8201(8) 0.045(6) Uani 1 1 d DU
C58 C 0.8245(14) 0.4634(10) 0.8358(7) 0.022(5) Uani 1 1 d U
C59 C 0.9180(14) 0.5228(12) 0.7448(7) 0.028(5) Uani 1 1 d DU
H59 H 0.9484 0.5378 0.7146 0.034 Uiso 1 1 calc R
C60 C 0.967(2) 0.4545(15) 0.7755(9) 0.045(7) Uiso 1 1 d D
H60 H 1.0358 0.4253 0.7647 0.054 Uiso 1 1 calc R
N11 N 0.6623(19) 0.5777(15) 0.9205(8) 0.043(6) Uani 1 1 d U
C61 C 0.6890(19) 0.6533(14) 0.9103(8) 0.032(5) Uani 1 1 d DU
H61 H 0.6933 0.6793 0.8789 0.038 Uiso 1 1 calc R
C62 C 0.713(3) 0.699(2) 0.9491(10) 0.066(9) Uiso 1 1 d D
H62 H 0.7383 0.7513 0.9411 0.079 Uiso 1 1 calc R
C63 C 0.701(2) 0.6684(16) 0.9944(10) 0.044(7) Uiso 1 1 d .
H63 H 0.7054 0.7027 1.0173 0.053 Uiso 1 1 calc R
N12 N 0.5882(18) 0.4281(14) 0.9417(9) 0.040(6) Uani 1 1 d U
C66 C 0.546(3) 0.3570(19) 0.9499(10) 0.059(8) Uani 1 1 d U
H66 H 0.5252 0.3339 0.9244 0.071 Uiso 1 1 calc R
C67 C 0.530(2) 0.3139(16) 0.9958(8) 0.046(6) Uiso 1 1 d D
H67 H 0.5085 0.2596 1.0007 0.055 Uiso 1 1 calc R
C68 C 0.546(3) 0.3542(16) 1.0333(8) 0.046(7) Uani 1 1 d DU
H68 H 0.5291 0.3293 1.0640 0.056 Uiso 1 1 calc R
C64 C 0.6789(16) 0.5783(10) 1.0083(7) 0.053(4) Uani 1 1 d GU
C65 C 0.6536(15) 0.5399(11) 0.9713(5) 0.029(5) Uiso 1 1 d GU
C69 C 0.6070(16) 0.4654(11) 0.9801(6) 0.053(6) Uani 1 1 d GU
C70 C 0.5858(16) 0.4292(10) 1.0259(7) 0.050(5) Uani 1 1 d GU
C71 C 0.6111(16) 0.4676(13) 1.0630(5) 0.053(4) Uani 1 1 d GU
H71 H 0.5968 0.4431 1.0940 0.063 Uiso 1 1 calc R
C72 C 0.6577(17) 0.5421(13) 1.0541(5) 0.053(4) Uani 1 1 d GU
H72 H 0.6748 0.5680 1.0792 0.063 Uiso 1 1 calc R
C74 C 0.599(2) -0.4982(15) 0.6315(9) 0.068(7) Uani 1 1 d U
C76 C 0.6491(16) -0.5239(14) 0.5915(6) 0.047(5) Uani 1 1 d U
C77 C 0.486(3) -0.413(2) 0.3772(14) 0.125(12) Uani 1 1 d U
C80 C 0.4024(19) -0.2815(15) 0.3963(7) 0.054(6) Uani 1 1 d U
C85 C 0.711(3) -0.257(3) 0.4468(14) 0.143(13) Uani 1 1 d DU
C86 C 0.658(3) -0.245(2) 0.4010(11) 0.121(12) Uani 1 1 d DU
C87 C 0.749(3) -0.611(2) 0.5235(12) 0.108(10) Uani 1 1 d U
C88 C 0.642(3) -0.625(3) 0.6759(13) 0.129(13) Uani 1 1 d U
C112 C 0.109(2) 0.114(2) 0.4859(10) 0.085(9) Uani 1 1 d U
C111 C 0.257(3) -0.010(3) 0.4170(14) 0.136(14) Uiso 1 1 d .
C114 C 0.6134(17) -0.0485(17) 0.4242(8) 0.062(6) Uani 1 1 d U
C121 C 0.522(3) 0.315(2) 0.4322(11) 0.091(9) Uani 1 1 d U
C126 C 0.381(2) 0.1664(18) 0.6125(9) 0.085(8) Uani 1 1 d U
C142 C 0.912(4) -0.349(4) 0.6276(19) 0.18(2) Uani 1 1 d U
N25 N -0.0213(14) 0.5384(8) -0.0124(6) 0.063(6) Uani 1 1 d GU
C145 C -0.0342(15) 0.5607(10) -0.0605(6) 0.062(6) Uani 1 1 d GU
H145 H -0.0460 0.5197 -0.0786 0.074 Uiso 1 1 calc R
C146 C -0.0295(16) 0.6436(11) -0.0818(4) 0.063(7) Uiso 1 1 d G
H146 H -0.0382 0.6586 -0.1143 0.076 Uiso 1 1 calc R
C147 C -0.0120(14) 0.7042(8) -0.0550(5) 0.044(5) Uani 1 1 d GU
H147 H -0.0089 0.7602 -0.0694 0.053 Uiso 1 1 calc R
C148 C 0.0009(15) 0.6819(9) -0.0069(5) 0.054(6) Uani 1 1 d GDU
C149 C -0.0038(15) 0.5991(10) 0.0144(4) 0.049(7) Uiso 1 1 d G
C151 C 0.0053(18) 0.4858(11) 0.1373(7) 0.076(8) Uani 1 1 d GU
H151 H -0.0002 0.4318 0.1542 0.092 Uiso 1 1 calc R
C152 C 0.0232(18) 0.5509(15) 0.1608(5) 0.081(7) Uani 1 1 d GU
H152 H 0.0298 0.5408 0.1935 0.098 Uiso 1 1 calc R
C153 C 0.031(2) 0.6308(13) 0.1359(8) 0.093(8) Uani 1 1 d GDU
H153 H 0.0435 0.6748 0.1518 0.112 Uiso 1 1 calc R
C154 C 0.022(2) 0.6457(10) 0.0875(8) 0.075(9) Uiso 1 1 d GD
C155 C 0.0038(18) 0.5806(13) 0.0640(5) 0.060(7) Uani 1 1 d GU
N26 N -0.0044(16) 0.5007(11) 0.0889(7) 0.071(7) Uiso 1 1 d G
C157 C 0.0272(19) 0.7419(15) 0.0221(7) 0.072(7) Uani 1 1 d DU
H157 H 0.0397 0.7963 0.0080 0.086 Uiso 1 1 calc R
C156 C 0.0333(18) 0.7216(16) 0.0654(10) 0.070(7) Uani 1 1 d U
H156 H 0.0469 0.7626 0.0832 0.084 Uiso 1 1 calc R
C163 C 0.847(3) 0.104(3) 0.5445(14) 0.135(14) Uani 1 1 d U
C165 C 0.732(3) 0.122(2) 0.5326(10) 0.098(10) Uani 1 1 d U
C169 C 0.869(3) 0.015(2) 0.5663(13) 0.100(11) Uani 1 1 d U
C113 C 0.560(3) -0.092(2) 0.5042(12) 0.102(10) Uani 1 1 d U
C109 C 0.318(3) 0.065(2) 0.4839(10) 0.087(8) Uani 1 1 d U
N16 N 0.536(3) -0.422(2) 0.6251(11) 0.133(11) Uiso 1 1 d .
N13 N 0.897(7) -0.279(5) 0.611(3) 0.33(4) Uiso 1 1 d .
N17 N 0.645(4) -0.4840(16) 0.5335(11) 0.20(2) Uani 1 1 d .

loop_
_atom_site_aniso_label
_atom_site_aniso_U_11
_atom_site_aniso_U_22
_atom_site_aniso_U_33
_atom_site_aniso_U_23
_atom_site_aniso_U_13
_atom_site_aniso_U_12
In1 0.0412(12) 0.0617(15) 0.0578(16) -0.0333(12) 0.0104(11) -0.0203(11)
In2 0.0195(9) 0.0399(12) 0.0427(13) -0.0145(10) -0.0019(8) -0.0012(9)
In3 0.0185(9) 0.0503(14) 0.0438(13) -0.0143(11) 0.0034(9) -0.0104(9)
In4 0.0359(11) 0.0635(16) 0.0358(13) -0.0054(11) 0.0043(10) -0.0068(11)
In5 0.0178(8) 0.0385(12) 0.0318(11) -0.0044(9) 0.0015(8) -0.0050(8)
In6 0.0209(9) 0.0317(11) 0.0536(14) 0.0002(10) 0.0063(9) -0.0065(8)
In7 0.0166(8) 0.0499(13) 0.0296(11) -0.0027(9) 0.0009(8) -0.0077(8)
In8 0.0304(10) 0.0417(13) 0.0368(12) 0.0102(10) 0.0031(9) 0.0006(9)
In9 0.0721(17) 0.0523(16) 0.0483(16) 0.0132(12) 0.0134(13) 0.0042(13)
In10 0.0196(9) 0.0493(13) 0.0402(12) -0.0129(10) 0.0018(8) -0.0066(9)
In11 0.0261(9) 0.0460(12) 0.0308(11) -0.0072(9) -0.0012(8) -0.0140(9)
In12 0.0234(9) 0.0508(13) 0.0385(12) -0.0016(10) 0.0026(9) -0.0070(9)
In13 0.0286(10) 0.0463(13) 0.0344(12) -0.0092(10) 0.0024(9) -0.0054(9)
In14 0.0224(9) 0.0294(11) 0.0382(12) -0.0062(9) -0.0014(8) -0.0050(8)
In15 0.0209(9) 0.0457(13) 0.0516(14) 0.0005(11) 0.0031(9) -0.0029(9)
In16 0.0449(13) 0.093(2) 0.0482(15) -0.0404(14) 0.0076(11) -0.0179(13)
In17 0.0248(10) 0.0387(12) 0.0448(13) -0.0143(10) 0.0012(9) -0.0093(9)
In18 0.0340(11) 0.0773(18) 0.0286(12) -0.0056(12) -0.0018(10) -0.0119(11)
In19 0.0351(11) 0.0386(12) 0.0414(13) -0.0074(10) 0.0003(9) -0.0106(10)
In20 0.0737(18) 0.0618(17) 0.0479(16) 0.0217(13) 0.0110(14) 0.0011(14)
Fe1 0.031(2) 0.023(2) 0.068(3) -0.002(2) 0.000(2) -0.0053(17)
Fe2 0.038(2) 0.037(2) 0.026(2) -0.0028(17) -0.0055(17) 0.0023(18)
Fe3 0.078(3) 0.114(4) 0.107(4) -0.017(3) -0.006(3) -0.004(3)
Fe4 0.0613(18) 0.178(4) 0.074(2) -0.036(2) 0.0117(16) -0.026(2)
S1 0.134(9) 0.097(7) 0.090(7) -0.074(6) 0.046(6) -0.068(7)
S2 0.023(3) 0.039(4) 0.063(5) -0.024(4) 0.002(3) -0.007(3)
S3 0.045(4) 0.058(5) 0.065(5) -0.039(4) 0.017(4) -0.033(4)
S4 0.053(4) 0.074(5) 0.023(3) -0.014(3) -0.014(3) -0.021(4)
S5 0.015(3) 0.042(4) 0.069(5) -0.013(4) -0.010(3) 0.001(3)
S6 0.006(3) 0.035(4) 0.057(5) -0.018(3) 0.005(3) -0.003(3)
S7 0.022(3) 0.052(5) 0.037(4) -0.020(3) -0.006(3) -0.005(3)
S8 0.014(3) 0.051(4) 0.053(5) -0.009(3) 0.014(3) -0.010(3)
S9 0.035(4) 0.053(5) 0.037(4) -0.011(4) -0.004(3) 0.003(3)
S10 0.113(8) 0.098(7) 0.035(4) 0.007(4) -0.005(4) -0.016(6)
S11 0.014(3) 0.060(5) 0.044(4) -0.015(4) 0.011(3) -0.014(3)
S12 0.029(4) 0.031(4) 0.059(5) 0.005(4) -0.004(3) -0.018(3)
S13 0.011(3) 0.058(5) 0.046(5) -0.007(4) 0.004(3) -0.002(3)
S14 0.010(3) 0.037(4) 0.037(4) -0.010(3) -0.001(2) 0.001(3)
S15 0.026(3) 0.051(5) 0.082(6) 0.008(4) 0.003(3) -0.008(3)
S16 0.024(3) 0.070(5) 0.027(4) -0.013(3) -0.001(3) -0.009(3)
S17 0.013(3) 0.045(5) 0.070(5) 0.014(4) 0.014(3) 0.011(3)
S18 0.041(4) 0.053(5) 0.072(6) 0.006(4) -0.007(4) 0.004(4)
S19 0.066(5) 0.093(7) 0.107(7) 0.053(6) 0.008(5) 0.012(4)
S20 0.020(3) 0.062(5) 0.025(3) -0.011(3) 0.007(3) -0.021(3)
S21 0.028(3) 0.051(5) 0.027(4) -0.008(3) -0.003(3) -0.015(3)
S22 0.049(4) 0.058(5) 0.031(4) -0.017(3) 0.001(3) -0.026(4)
S23 0.042(4) 0.077(6) 0.038(4) 0.017(4) 0.003(4) 0.002(4)
S24 0.028(4) 0.092(7) 0.029(4) 0.001(4) -0.012(3) -0.011(4)
S25 0.037(4) 0.028(4) 0.026(4) -0.003(3) -0.003(3) -0.003(3)
S26 0.041(4) 0.021(3) 0.045(4) 0.009(3) 0.007(3) -0.007(3)
S27 0.050(5) 0.075(6) 0.067(6) -0.038(5) 0.015(4) -0.019(4)
S28 0.021(3) 0.053(5) 0.042(4) 0.005(4) 0.007(3) -0.006(3)
S29 0.058(5) 0.051(5) 0.058(5) 0.023(4) 0.021(4) 0.017(4)
S30 0.037(4) 0.046(4) 0.051(5) -0.026(4) -0.010(3) 0.002(3)
S31 0.045(5) 0.065(6) 0.059(6) -0.009(5) -0.014(4) -0.019(4)
S32 0.059(5) 0.059(6) 0.054(6) -0.034(4) 0.006(4) 0.004(4)
S33 0.033(4) 0.042(4) 0.038(4) 0.003(3) 0.009(3) -0.013(3)
S34 0.078(6) 0.026(4) 0.071(6) 0.003(4) 0.028(5) -0.014(4)
S35 0.095(6) 0.083(6) 0.089(7) -0.055(5) 0.011(5) 0.004(5)
S36 0.050(4) 0.101(7) 0.059(6) -0.029(5) 0.010(4) -0.004(4)
S37 0.068(4) 0.061(5) 0.030(4) 0.009(3) 0.008(3) 0.001(4)
S38 0.172(12) 0.077(6) 0.092(7) 0.050(6) 0.068(8) 0.033(7)
N1 0.039(11) 0.019(10) 0.028(11) -0.003(8) 0.010(8) -0.001(8)
N2 0.033(10) 0.038(11) 0.049(12) -0.005(9) -0.008(9) 0.017(9)
N7 0.045(10) 0.041(10) 0.051(11) -0.001(8) 0.006(8) -0.007(8)
N8 0.042(9) 0.033(9) 0.061(11) -0.026(7) 0.001(7) -0.003(7)
N10 0.037(10) 0.024(9) 0.027(10) -0.006(8) -0.013(8) -0.008(8)
N15 0.048(11) 0.12(2) 0.097(18) 0.064(16) 0.019(11) 0.006(12)
N19 0.031(7) 0.050(9) 0.042(8) -0.033(7) 0.022(6) -0.026(7)
N21 0.148(17) 0.141(18) 0.102(16) -0.040(14) 0.056(14) -0.014(14)
N22 0.038(8) 0.068(11) 0.055(10) -0.019(8) 0.004(7) -0.040(8)
N23 0.24(3) 0.18(2) 0.25(3) -0.077(18) -0.053(18) -0.086(18)
C1 0.050(11) 0.039(11) 0.059(12) -0.017(9) 0.011(10) -0.001(10)
C2 0.035(10) 0.033(11) 0.065(14) -0.006(9) 0.008(9) -0.010(9)
C3 0.10(2) 0.058(17) 0.065(19) -0.035(14) 0.006(14) -0.033(15)
C4 0.025(8) 0.045(10) 0.059(10) -0.017(8) 0.001(8) 0.001(8)
C5 0.021(9) 0.036(11) 0.058(12) -0.006(8) 0.001(8) 0.015(8)
C6 0.077(11) 0.041(10) 0.085(12) -0.003(8) -0.012(9) -0.034(9)
C7 0.077(11) 0.041(10) 0.085(12) -0.003(8) -0.012(9) -0.034(9)
C9 0.040(9) 0.043(10) 0.045(9) 0.014(8) 0.010(8) 0.016(8)
C10 0.016(8) 0.026(9) 0.042(9) -0.001(8) 0.002(8) -0.002(7)
C11 0.055(11) 0.062(12) 0.055(11) -0.015(9) 0.003(9) -0.008(10)
C12 0.034(10) 0.061(13) 0.043(11) 0.002(9) 0.011(9) -0.008(10)
C14 0.060(14) 0.069(15) 0.071(16) -0.016(12) 0.003(11) 0.012(11)
C15 0.039(12) 0.063(15) 0.064(15) -0.008(12) 0.003(11) -0.003(11)
C16 0.025(9) 0.030(10) 0.059(12) -0.010(9) 0.002(9) -0.009(8)
C17 0.025(10) 0.027(11) 0.043(12) 0.000(9) -0.001(9) 0.002(9)
C18 0.051(11) 0.069(13) 0.092(14) -0.006(11) -0.017(10) -0.014(10)
C19 0.059(10) 0.065(11) 0.085(12) -0.011(10) -0.007(10) -0.015(9)
C20 0.059(10) 0.065(11) 0.073(11) -0.011(9) -0.012(9) -0.015(9)
C22 0.037(13) 0.08(2) 0.065(18) -0.016(14) 0.001(11) -0.017(13)
C24 0.022(10) 0.039(12) 0.069(14) -0.023(10) -0.002(9) -0.003(9)
C26 0.059(11) 0.039(10) 0.056(11) 0.008(9) -0.009(9) -0.010(8)
C27 0.070(11) 0.058(11) 0.061(11) -0.003(9) 0.004(9) -0.005(9)
C28 0.054(12) 0.058(12) 0.048(12) -0.023(10) -0.001(10) -0.002(10)
N6 0.032(12) 0.069(19) 0.10(2) -0.014(16) -0.013(13) 0.011(12)
C30 0.031(9) 0.029(9) 0.032(9) 0.002(8) 0.001(8) 0.006(8)
C31 0.027(8) 0.034(10) 0.035(9) 0.009(8) -0.001(8) 0.007(8)
C32 0.030(9) 0.034(10) 0.048(10) -0.006(8) 0.006(8) 0.002(8)
C33 0.036(11) 0.048(13) 0.051(13) -0.020(10) -0.021(9) -0.017(10)
C36 0.042(11) 0.081(16) 0.069(16) 0.000(12) 0.010(11) -0.023(11)
C37 0.026(9) 0.029(9) 0.037(10) -0.012(7) -0.001(7) 0.006(7)
C39 0.048(13) 0.049(14) 0.066(15) -0.002(12) 0.002(11) 0.011(11)
C40 0.057(14) 0.040(13) 0.064(14) 0.000(11) 0.016(12) 0.005(11)
C41 0.031(11) 0.032(12) 0.043(12) -0.002(9) 0.007(9) -0.009(9)
C43 0.034(9) 0.026(9) 0.046(11) -0.004(8) 0.010(8) -0.006(8)
C44 0.030(8) 0.043(10) 0.050(10) -0.011(8) 0.004(8) -0.009(8)
C45 0.049(12) 0.071(15) 0.088(16) -0.040(12) 0.002(11) -0.010(11)
C47 0.032(13) 0.064(18) 0.08(2) 0.013(15) 0.001(13) -0.013(12)
C48 0.075(15) 0.089(17) 0.093(17) -0.017(14) -0.035(13) -0.009(13)
C51 0.035(10) 0.052(12) 0.052(13) 0.018(10) 0.018(9) -0.006(9)
C52 0.019(9) 0.017(9) 0.055(12) 0.010(9) 0.007(9) -0.006(7)
C53 0.029(9) 0.022(9) 0.028(10) -0.017(7) 0.004(7) -0.012(7)
C54 0.063(12) 0.064(13) 0.066(13) 0.001(11) -0.026(11) -0.007(11)
C55 0.066(13) 0.064(13) 0.083(14) 0.007(12) -0.026(11) -0.006(11)
C56 0.055(12) 0.062(13) 0.085(14) -0.006(11) -0.028(11) -0.002(11)
C57 0.022(9) 0.047(13) 0.061(13) -0.014(10) -0.019(9) 0.018(9)
C58 0.019(8) 0.009(8) 0.039(10) -0.001(7) -0.015(7) -0.005(6)
C59 0.010(7) 0.032(10) 0.041(10) -0.007(8) 0.003(7) 0.001(7)
N11 0.034(10) 0.053(13) 0.044(12) -0.004(10) -0.011(9) -0.009(9)
C61 0.044(10) 0.026(10) 0.029(10) 0.001(8) 0.004(8) -0.022(9)
N12 0.035(10) 0.036(11) 0.053(12) -0.006(9) 0.008(9) -0.024(9)
C66 0.089(15) 0.028(11) 0.053(13) 0.015(10) -0.003(11) -0.013(11)
C68 0.072(13) 0.031(11) 0.033(11) 0.018(8) 0.001(9) -0.022(9)
C64 0.047(7) 0.062(8) 0.051(7) -0.015(7) 0.006(6) -0.010(6)
C69 0.044(10) 0.051(11) 0.057(10) 0.004(9) -0.006(9) 0.005(9)
C70 0.043(9) 0.053(10) 0.056(10) -0.009(8) -0.004(9) -0.014(9)
C71 0.047(7) 0.062(8) 0.051(7) -0.015(7) 0.006(6) -0.010(6)
C72 0.047(7) 0.062(8) 0.051(7) -0.015(7) 0.006(6) -0.010(6)
C74 0.077(13) 0.043(11) 0.096(15) -0.041(10) 0.047(11) -0.029(10)
C76 0.042(9) 0.064(12) 0.028(9) 0.006(9) 0.012(8) -0.004(9)
C77 0.125(19) 0.129(19) 0.143(19) -0.088(16) -0.018(15) -0.019(15)
C80 0.066(12) 0.059(12) 0.029(10) -0.003(9) -0.011(9) 0.009(10)
C85 0.089(17) 0.15(2) 0.23(2) -0.077(17) -0.049(16) -0.050(15)
C86 0.147(19) 0.120(19) 0.090(17) 0.015(14) 0.009(15) -0.035(16)
C87 0.105(17) 0.120(18) 0.126(18) -0.087(15) 0.011(14) -0.038(14)
C88 0.127(19) 0.14(2) 0.109(19) 0.001(16) -0.005(15) -0.006(16)
C112 0.064(13) 0.113(17) 0.075(15) 0.019(13) 0.000(12) -0.038(13)
C114 0.037(10) 0.101(15) 0.056(12) -0.035(11) -0.011(9) -0.013(10)
C121 0.110(16) 0.084(15) 0.087(16) -0.011(13) 0.027(13) -0.048(13)
C126 0.100(15) 0.083(15) 0.082(14) -0.038(11) 0.074(12) -0.041(12)
C142 0.17(3) 0.18(3) 0.18(3) -0.019(18) -0.026(18) 0.001(18)
N25 0.030(9) 0.062(12) 0.092(13) -0.014(11) 0.013(9) 0.001(9)
C145 0.039(10) 0.053(11) 0.090(12) -0.011(11) 0.017(10) -0.001(9)
C147 0.038(10) 0.043(11) 0.041(10) 0.000(9) 0.009(9) 0.013(9)
C148 0.043(10) 0.048(11) 0.058(10) 0.006(9) 0.019(9) 0.008(9)
C151 0.060(14) 0.086(17) 0.089(17) -0.019(13) 0.016(13) -0.029(13)
C152 0.061(11) 0.094(14) 0.092(13) -0.022(11) 0.006(10) -0.019(11)
C153 0.075(15) 0.107(18) 0.103(18) -0.026(15) -0.003(14) -0.023(15)
C155 0.054(12) 0.051(13) 0.073(14) -0.001(11) 0.002(11) -0.014(10)
C157 0.061(12) 0.090(15) 0.053(12) 0.025(11) 0.008(10) -0.016(11)
C156 0.044(11) 0.059(13) 0.099(16) -0.002(12) -0.006(11) 0.008(10)
C163 0.114(19) 0.18(2) 0.12(2) -0.048(17) -0.003(16) -0.021(17)
C165 0.097(16) 0.120(18) 0.069(15) -0.017(13) -0.034(13) 0.013(14)
C169 0.094(17) 0.082(17) 0.124(19) -0.034(15) -0.010(14) 0.002(14)
C113 0.081(15) 0.121(18) 0.104(17) 0.001(14) -0.025(13) -0.023(14)
C109 0.104(15) 0.094(15) 0.084(14) -0.033(11) 0.006(12) -0.055(12)
N17 0.40(6) 0.049(16) 0.13(3) -0.002(17) -0.16(3) 0.03(2)

loop_
_atom_type_symbol
_atom_type_description
_atom_type_scat_dispersion_real
_atom_type_scat_dispersion_imag
_atom_type_scat_source
C C 0.0033 0.0016 'International Tables Vol C Tables 4.2.6.8 and 6.1.1.4'
H H 0.0000 0.0000 'International Tables Vol C Tables 4.2.6.8 and 6.1.1.4'
N N 0.0061 0.0033 'International Tables Vol C Tables 4.2.6.8 and 6.1.1.4'
O O 0.0106 0.0060 'International Tables Vol C Tables 4.2.6.8 and 6.1.1.4'
In In -0.7276 1.3100 'International Tables Vol C Tables 4.2.6.8 and 6.1.1.4'
S S 0.1246 0.1234 'International Tables Vol C Tables 4.2.6.8 and 6.1.1.4'
Fe Fe 0.3463 0.8444 'International Tables Vol C Tables 4.2.6.8 and 6.1.1.4'

loop_
_geom_angle_atom_site_label_1
_geom_angle_atom_site_label_2
_geom_angle_atom_site_label_3
_geom_angle
_geom_angle_site_symmetry_1
_geom_angle_site_symmetry_3
S3 In1 S1 101.1(3) . .
S3 In1 S2 116.8(3) . .
S1 In1 S2 109.8(4) . .
S3 In1 S4 112.1(3) . .
S1 In1 S4 101.9(3) . .
S2 In1 S4 113.3(3) . .
S2 In2 S5 107.3(3) . .
S2 In2 S7 107.1(3) . .
S5 In2 S7 113.7(3) . .
S2 In2 S6 111.9(3) . .
S5 In2 S6 109.2(3) . .
S7 In2 S6 107.7(2) . .
S3 In3 S8 107.5(3) . .
S3 In3 S6 108.4(3) . .
S8 In3 S6 110.7(3) . .
S3 In3 S9 112.1(3) . .
S8 In3 S9 110.2(3) . .
S6 In3 S9 107.9(3) . .
S10 In4 S4 107.9(4) . .
S10 In4 S7 113.0(4) . .
S4 In4 S7 113.2(3) . .
S10 In4 S9 104.6(4) . .
S4 In4 S9 108.1(3) . .
S7 In4 S9 109.7(3) . .
S11 In5 S13 112.2(3) . .
S11 In5 S6 108.1(2) . .
S13 In5 S6 108.4(3) . .
S11 In5 S14 112.0(3) . .
S13 In5 S14 109.0(2) . .
S6 In5 S14 107.1(3) . .
S12 In6 S15 113.4(3) . .
S12 In6 S14 111.4(3) . .
S15 In6 S14 106.3(3) . .
S12 In6 S7 106.0(3) . .
S15 In6 S7 109.2(3) . .
S14 In6 S7 110.6(3) . .
S16 In7 S17 108.7(3) . .
S16 In7 S13 107.4(3) . .
S17 In7 S13 111.6(3) . .
S16 In7 S8 104.8(3) . .
S17 In7 S8 111.3(3) . .
S13 In7 S8 112.6(3) . .
S17 In8 S18 106.0(3) . .
S17 In8 S14 112.6(3) . .
S18 In8 S14 112.1(3) . .
S17 In8 S9 106.4(3) . .
S18 In8 S9 107.7(3) . .
S14 In8 S9 111.6(3) . .
S15 In9 S19 111.5(4) . .
S15 In9 S10 115.9(4) . .
S19 In9 S10 103.3(4) . .
S15 In9 S18 111.8(3) . .
S19 In9 S18 99.8(3) . .
S10 In9 S18 113.0(4) . .
S16 In10 S5 106.7(3) . 1_455
S16 In10 S11 106.6(3) . 1_455
S5 In10 S11 110.7(3) 1_455 1_455
S16 In10 S12 109.0(3) . 1_455
S5 In10 S12 111.2(3) 1_455 1_455
S11 In10 S12 112.4(3) 1_455 1_455
S30 In11 S31 109.7(3) 1_655 1_655
S30 In11 S24 112.8(3) 1_655 1_655
S31 In11 S24 112.2(3) 1_655 1_655
S30 In11 S20 110.9(3) 1_655 .
S31 In11 S20 106.9(3) 1_655 .
S24 In11 S20 104.0(2) 1_655 .
S22 In12 S23 109.9(3) . .
S22 In12 S21 114.9(3) . .
S23 In12 S21 109.4(3) . .
S22 In12 S20 109.3(3) . .
S23 In12 S20 107.0(3) . .
S21 In12 S20 106.1(2) . .
S22 In13 S27 108.0(3) . .
S22 In13 S28 109.5(3) . .
S27 In13 S28 115.1(3) . .
S22 In13 S25 109.9(3) . .
S27 In13 S25 106.6(3) . .
S28 In13 S25 107.7(3) . .
S21 In14 S24 110.0(3) . .
S21 In14 S25 111.4(3) . .
S24 In14 S25 107.8(3) . .
S21 In14 S26 107.4(3) . .
S24 In14 S26 109.3(3) . .
S25 In14 S26 111.0(3) . .
S29 In15 S23 110.0(3) . .
S29 In15 S28 108.5(3) . .
S23 In15 S28 108.5(3) . .
S29 In15 S26 110.0(3) . .
S23 In15 S26 108.5(3) . .
S28 In15 S26 111.2(3) . .
S36 In16 S32 110.6(4) . .
S36 In16 S27 117.4(4) . .
S32 In16 S27 114.7(3) . .
S36 In16 S35 111.7(4) . .
S32 In16 S35 100.0(3) . .
S27 In16 S35 100.6(4) . .
S30 In17 S32 108.1(3) . .
S30 In17 S25 110.5(3) . .
S32 In17 S25 113.2(3) . .
S30 In17 S33 108.9(3) . .
S32 In17 S33 107.2(3) . .
S25 In17 S33 108.7(2) . .
S37 In18 S36 115.1(3) . .
S37 In18 S28 112.8(3) . .
S36 In18 S28 107.8(3) . .
S37 In18 S33 103.0(3) . .
S36 In18 S33 109.3(3) . .
S28 In18 S33 108.6(3) . .
S34 In19 S31 108.6(3) . .
S34 In19 S33 111.8(3) . .
S31 In19 S33 105.4(3) . .
S34 In19 S26 106.8(3) . .
S31 In19 S26 108.8(3) . .
S33 In19 S26 115.2(3) . .
S29 In20 S37 120.3(4) . .
S29 In20 S38 111.8(3) . .
S37 In20 S38 102.4(4) . .
S29 In20 S34 111.6(4) . .
S37 In20 S34 109.6(3) . .
S38 In20 S34 98.6(4) . .
N3 Fe1 N1 93.8(7) . .
N3 Fe1 N6 166.5(8) . .
N1 Fe1 N6 97.5(8) . .
N3 Fe1 N2 92.3(8) . .
N1 Fe1 N2 80.5(9) . .
N6 Fe1 N2 96.8(8) . .
N3 Fe1 N5 89.1(9) . .
N1 Fe1 N5 100.9(9) . .
N6 Fe1 N5 81.5(9) . .
N2 Fe1 N5 177.9(10) . .
N3 Fe1 N4 79.7(7) . .
N1 Fe1 N4 171.1(8) . .
N6 Fe1 N4 89.8(8) . .
N2 Fe1 N4 93.6(9) . .
N5 Fe1 N4 85.2(10) . .
N9 Fe2 N8 91.8(8) . .
N9 Fe2 N11 90.2(8) . .
N8 Fe2 N11 176.1(9) . .
N9 Fe2 N12 172.8(8) . .
N8 Fe2 N12 92.6(10) . .
N11 Fe2 N12 85.8(10) . .
N9 Fe2 N7 94.4(7) . .
N8 Fe2 N7 84.9(9) . .
N11 Fe2 N7 91.7(9) . .
N12 Fe2 N7 91.6(9) . .
N9 Fe2 N10 82.8(6) . .
N8 Fe2 N10 90.1(8) . .
N11 Fe2 N10 93.4(8) . .
N12 Fe2 N10 91.5(8) . .
N7 Fe2 N10 174.2(9) . .
N15 Fe3 N14 84.5(9) . .
N15 Fe3 N16 163.6(13) . .
N14 Fe3 N16 79.2(10) . .
N19 Fe4 N24 92.8(8) . .
N19 Fe4 N22 92.0(7) . .
N24 Fe4 N22 93.1(8) . .
In2 S2 In1 103.8(3) . .
In1 S3 In3 104.5(3) . .
In4 S4 In1 102.8(3) . .
In10 S5 In2 104.8(3) 1_655 .
In3 S6 In2 110.9(3) . .
In3 S6 In5 111.8(2) . .
In2 S6 In5 110.6(3) . .
In4 S7 In2 110.7(3) . .
In4 S7 In6 109.9(3) . .
In2 S7 In6 107.9(3) . .
In3 S8 In7 105.1(3) . .
In8 S9 In4 110.8(3) . .
In8 S9 In3 107.8(3) . .
In4 S9 In3 107.3(3) . .
In4 S10 In9 104.8(4) . .
In5 S11 In10 107.7(3) . 1_655
In6 S12 In10 110.0(3) . 1_655
In5 S13 In7 108.6(3) . .
In8 S14 In6 109.5(3) . .
In8 S14 In5 109.4(3) . .
In6 S14 In5 109.0(2) . .
In9 S15 In6 107.1(3) . .
In7 S16 In10 109.9(3) . .
In8 S17 In7 107.6(3) . .
In8 S18 In9 101.1(3) . .
In12 S20 In11 106.1(3) . .
In14 S21 In12 106.7(3) . .
In13 S22 In12 108.7(3) . .
In15 S23 In12 108.1(3) . .
In14 S24 In11 107.2(3) . 1_455
In14 S25 In17 111.5(3) . .
In14 S25 In13 110.8(3) . .
In17 S25 In13 109.7(3) . .
In14 S26 In19 107.9(3) . .
In14 S26 In15 107.3(3) . .
In19 S26 In15 105.2(3) . .
In13 S27 In16 102.4(4) . .
In13 S28 In18 110.9(3) . .
In13 S28 In15 109.1(3) . .
In18 S28 In15 110.6(3) . .
In20 S29 In15 105.3(3) . .
In17 S30 In11 107.1(3) . 1_455
In11 S31 In19 107.9(3) 1_455 .
In17 S32 In16 104.4(3) . .
In19 S33 In17 107.9(3) . .
In19 S33 In18 109.2(3) . .
In17 S33 In18 107.3(3) . .
In19 S34 In20 102.5(3) . .
In16 S36 In18 106.1(4) . .
In18 S37 In20 105.3(3) . .
C1 N1 C5 108(2) . .
C1 N1 Fe1 133.2(18) . .
C5 N1 Fe1 118.2(16) . .
C6 N2 C10 119(3) . .
C6 N2 Fe1 127(2) . .
C10 N2 Fe1 114.1(18) . .
C29 N5 C25 118(2) . .
C29 N5 Fe1 112.9(18) . .
C25 N5 Fe1 127(2) . .
C37 N7 C41 114.9(16) . .
C37 N7 Fe2 136.3(17) . .
C41 N7 Fe2 108.5(14) . .
C42 N8 C46 115.6(16) . .
C42 N8 Fe2 131.4(15) . .
C46 N8 Fe2 112.9(13) . .
C53 N9 C49 117.8(18) . .
C53 N9 Fe2 112.0(12) . .
C49 N9 Fe2 129.5(12) . .
C58 N10 C54 122.0(18) . .
C58 N10 Fe2 111.9(11) . .
C54 N10 Fe2 125.4(16) . .
C85 N15 Fe3 149.9(16) . .
C109 N19 Fe4 114.8(17) . .
C126 N22 Fe4 133.2(18) . .
C165 N23 C169 81(2) . .
N1 C1 C2 135(3) . .
N1 C1 H1 112.7 . .
C2 C1 H1 112.7 . .
C3 C2 C1 113(3) . .
C3 C2 H2 123.7 . .
C1 C2 H2 123.7 . .
C4 C3 C2 118(3) . .
C4 C3 H3 121.1 . .
C2 C3 H3 121.1 . .
C3 C4 C5 119(2) . .
C3 C4 C11 124(2) . .
C5 C4 C11 116.9(19) . .
N1 C5 C4 127(2) . .
N1 C5 C10 114(2) . .
C4 C5 C10 119.3(18) . .
N2 C6 C7 117(3) . .
N2 C6 H6 121.4 . .
C7 C6 H6 121.4 . .
C6 C7 C8 128(3) . .
C6 C7 H7 115.9 . .
C8 C7 H7 115.9 . .
C7 C8 C9 111(3) . .
C7 C8 H8 124.5 . .
C9 C8 H8 124.5 . .
C12 C9 C10 122(2) . .
C12 C9 C8 124(2) . .
C10 C9 C8 113(2) . .
N2 C10 C9 129(2) . .
N2 C10 C5 112.9(19) . .
C9 C10 C5 117.6(18) . .
C12 C11 C4 123(2) . .
C12 C11 H11 118.5 . .
C4 C11 H11 118.5 . .
C9 C12 C11 120(2) . .
C9 C12 H12 119.9 . .
C11 C12 H12 119.9 . .
C13 N3 C17 120.0 . .
C13 N3 Fe1 123.3(9) . .
C17 N3 Fe1 116.7(9) . .
C14 C13 N3 120.0 . .
C14 C13 H13 120.0 . .
N3 C13 H13 120.0 . .
C13 C14 C15 120.0 . .
C13 C14 H14 120.0 . .
C15 C14 H14 120.0 . .
C16 C15 C14 120.0 . .
C16 C15 H15 120.0 . .
C14 C15 H15 120.0 . .
C15 C16 C17 120.0 . .
C15 C16 C24 129.1(14) . .
C17 C16 C24 110.4(14) . .
C22 C17 C16 127.2(13) . .
C22 C17 N3 112.6(13) . .
C16 C17 N3 120.0 . .
C18 N4 C22 120.0 . .
C18 N4 Fe1 128.1(9) . .
C22 N4 Fe1 111.2(9) . .
N4 C18 C19 120.0 . .
N4 C18 H18 120.0 . .
C19 C18 H18 120.0 . .
C20 C19 C18 120.0 . .
C20 C19 H19 120.0 . .
C18 C19 H19 120.0 . .
C19 C20 C21 120.0 . .
C19 C20 H20 120.0 . .
C21 C20 H20 120.0 . .
C22 C21 C20 120.0 . .
C22 C21 C23 117.4(15) . .
C20 C21 C23 122.5(15) . .
C17 C22 C21 119.6(14) . .
C17 C22 N4 119.7(14) . .
C21 C22 N4 120.0 . .
C21 C23 C24 119(2) . .
C21 C23 H23 120.6 . .
C24 C23 H23 120.6 . .
C23 C24 C16 117(2) . .
C23 C24 H24 121.7 . .
C16 C24 H24 121.7 . .
C26 C25 N5 114(3) . .
C26 C25 H25 122.8 . .
N5 C25 H25 122.8 . .
C25 C26 C27 124(3) . .
C25 C26 H26 118.0 . .
C27 C26 H26 118.0 . .
C28 C27 C26 123(3) . .
C28 C27 H27 118.6 . .
C26 C27 H27 118.6 . .
C35 C28 C29 118(3) . .
C35 C28 C27 123(3) . .
C29 C28 C27 117(3) . .
C28 C29 C34 127(3) . .
C28 C29 N5 122(3) . .
C34 C29 N5 111(2) . .
C30 N6 C34 120.0 . .
C30 N6 Fe1 128.2(9) . .
C34 N6 Fe1 110.9(9) . .
N6 C30 C31 120.0 . .
N6 C30 H30 120.0 . .
C31 C30 H30 120.0 . .
C32 C31 C30 120.0 . .
C32 C31 H31 120.0 . .
C30 C31 H31 120.0 . .
C33 C32 C31 120.0 . .
C33 C32 H32 120.0 . .
C31 C32 H32 120.0 . .
C32 C33 C34 120.0 . .
C32 C33 C36 121.4(15) . .
C34 C33 C36 118.4(15) . .
C29 C34 C33 116.8(17) . .
C29 C34 N6 123.2(17) . .
C33 C34 N6 120.0 . .
C28 C35 C36 130(4) . .
C28 C35 H35 114.9 . .
C36 C35 H35 114.9 . .
C35 C36 C33 108(3) . .
C35 C36 H36 126.1 . .
C33 C36 H36 126.1 . .
N7 C37 C38 128.5(19) . .
N7 C37 H37 115.7 . .
C38 C37 H37 115.7 . .
C39 C38 C37 117.2(18) . .
C39 C38 H38 121.4 . .
C37 C38 H38 121.4 . .
C38 C39 C40 121.2(19) . .
C38 C39 H39 119.4 . .
C40 C39 H39 119.4 . .
C41 C40 C47 127(2) . .
C41 C40 C39 112.0(19) . .
C47 C40 C39 121(2) . .
N7 C41 C40 125.2(17) . .
N7 C41 C46 120.6(17) . .
C40 C41 C46 114.3(19) . .
N8 C42 C43 125.5(17) . .
N8 C42 H42 117.3 . .
C43 C42 H42 117.3 . .
C42 C43 C44 121.9(17) . .
C42 C43 H43 119.0 . .
C44 C43 H43 119.0 . .
C43 C44 C45 112.0(18) . .
C43 C44 H44 124.0 . .
C45 C44 H44 124.0 . .
C46 C45 C48 115(2) . .
C46 C45 C44 118.9(17) . .
C48 C45 C44 126(2) . .
N8 C46 C45 124.5(15) . .
N8 C46 C41 113.0(16) . .
C45 C46 C41 122.4(19) . .
C48 C47 C40 108(2) . .
C48 C47 H47 126.0 . .
C40 C47 H47 126.0 . .
C47 C48 C45 124(3) . .
C47 C48 H48 118.0 . .
C45 C48 H48 118.0 . .
N9 C49 C50 124.2(18) . .
N9 C49 H49 117.9 . .
C50 C49 H49 117.9 . .
C51 C50 C49 121.3(19) . .
C51 C50 H50 119.4 . .
C49 C50 H50 119.4 . .
C50 C51 C52 111.7(17) . .
C50 C51 H51 124.2 . .
C52 C51 H51 124.2 . .
C53 C52 C51 122.5(16) . .
C53 C52 C59 118.3(15) . .
C51 C52 C59 117.8(15) . .
N9 C53 C58 117.7(17) . .
N9 C53 C52 122.3(17) . .
C58 C53 C52 119.8(16) . .
C55 C54 N10 118(3) . .
C55 C54 H54 121.1 . .
N10 C54 H54 121.1 . .
C56 C55 C54 121(3) . .
C56 C55 H55 119.6 . .
C54 C55 H55 119.6 . .
C55 C56 C57 126(3) . .
C55 C56 H56 116.8 . .
C57 C56 H56 116.8 . .
C60 C57 C56 135(2) . .
C60 C57 C58 114.3(19) . .
C56 C57 C58 110(2) . .
N10 C58 C53 114.7(15) . .
N10 C58 C57 123.0(16) . .
C53 C58 C57 122.3(18) . .
C60 C59 C52 113.7(19) . .
C60 C59 H59 123.1 . .
C52 C59 H59 123.1 . .
C59 C60 C57 131(2) . .
C59 C60 H60 114.4 . .
C57 C60 H60 114.4 . .
C61 N11 C65 118(2) . .
C61 N11 Fe2 132.5(19) . .
C65 N11 Fe2 109.0(15) . .
N11 C61 C62 119(2) . .
N11 C61 H61 120.4 . .
C62 C61 H61 120.4 . .
C63 C62 C61 124(3) . .
C63 C62 H62 118.2 . .
C61 C62 H62 118.2 . .
C62 C63 C64 119(3) . .
C62 C63 H63 120.5 . .
C64 C63 H63 120.5 . .
C66 N12 C69 118(2) . .
C66 N12 Fe2 130(2) . .
C69 N12 Fe2 112.1(15) . .
N12 C66 C67 123(3) . .
N12 C66 H66 118.7 . .
C67 C66 H66 118.7 . .
C68 C67 C66 118(3) . .
C68 C67 H67 121.0 . .
C66 C67 H67 121.0 . .
C70 C68 C67 120(2) . .
C70 C68 H68 119.8 . .
C67 C68 H68 119.8 . .
C65 C64 C72 120.0 . .
C65 C64 C63 114.4(16) . .
C72 C64 C63 123.8(16) . .
C69 C65 C64 120.0 . .
C69 C65 N11 115.3(15) . .
C64 C65 N11 124.4(15) . .
N12 C69 C65 117.3(16) . .
N12 C69 C70 122.6(16) . .
C65 C69 C70 120.0 . .
C68 C70 C69 118.4(17) . .
C68 C70 C71 121.5(17) . .
C69 C70 C71 120.0 . .
C72 C71 C70 120.0 . .
C72 C71 H71 120.0 . .
C70 C71 H71 120.0 . .
C71 C72 C64 120.0 . .
C71 C72 H72 120.0 . .
C64 C72 H72 120.0 . .
N16 C74 C76 114(3) . .
C74 C76 N17 136(2) . .
C86 C85 N15 112(2) . .
C145 N25 C149 120.0 . .
N25 C145 C146 120.0 . .
N25 C145 H145 120.0 . .
C146 C145 H145 120.0 . .
C147 C146 C145 120.0 . .
C147 C146 H146 120.0 . .
C145 C146 H146 120.0 . .
C146 C147 C148 120.0 . .
C146 C147 H147 120.0 . .
C148 C147 H147 120.0 . .
C149 C148 C147 120.0 . .
C149 C148 C157 117.9(14) . .
C147 C148 C157 121.9(14) . .
C148 C149 N25 120.0 . .
C148 C149 C155 117.8(11) . .
N25 C149 C155 122.1(11) . .
C152 C151 N26 120.0 . .
C152 C151 H151 120.0 . .
N26 C151 H151 120.0 . .
C153 C152 C151 120.0 . .
C153 C152 H152 120.0 . .
C151 C152 H152 120.0 . .
C152 C153 C154 120.0 . .
C152 C153 H153 120.0 . .
C154 C153 H153 120.0 . .
C156 C154 C155 122(2) . .
C156 C154 C153 118(2) . .
C155 C154 C153 120.0 . .
C154 C155 N26 120.0 . .
C154 C155 C149 117.6(13) . .
N26 C155 C149 122.4(13) . .
C155 N26 C151 120.0 . .
C156 C157 C148 121(2) . .
C156 C157 H157 119.7 . .
C148 C157 H157 119.7 . .
C157 C156 C154 123(3) . .
C157 C156 H156 118.4 . .
C154 C156 H156 118.4 . .
C165 C163 C169 107(4) . .
C163 C165 N23 94(3) . .
C163 C169 N23 79(3) . .
C74 N16 Fe3 110(2) . .

loop_
_geom_bond_atom_site_label_1
_geom_bond_atom_site_label_2
_geom_bond_distance
_geom_bond_site_symmetry_2
In1 S3 2.395(8) .
In1 S1 2.426(9) .
In1 S2 2.437(8) .
In1 S4 2.545(9) .
In2 S2 2.417(8) .
In2 S5 2.451(7) .
In2 S7 2.484(9) .
In2 S6 2.496(6) .
In3 S3 2.407(8) .
In3 S8 2.418(6) .
In3 S6 2.484(7) .
In3 S9 2.546(9) .
In4 S10 2.373(11) .
In4 S4 2.376(9) .
In4 S7 2.466(7) .
In4 S9 2.519(8) .
In5 S11 2.406(7) .
In5 S13 2.434(7) .
In5 S6 2.511(8) .
In5 S14 2.512(7) .
In6 S12 2.381(8) .
In6 S15 2.424(9) .
In6 S14 2.475(7) .
In6 S7 2.543(8) .
In7 S16 2.423(7) .
In7 S17 2.447(8) .
In7 S13 2.451(8) .
In7 S8 2.489(9) .
In8 S17 2.405(7) .
In8 S18 2.408(9) .
In8 S14 2.450(7) .
In8 S9 2.511(9) .
In9 S15 2.390(9) .
In9 S19 2.492(9) .
In9 S10 2.493(13) .
In9 S18 2.515(10) .
In10 S16 2.435(7) .
In10 S5 2.446(9) 1_455
In10 S11 2.467(6) 1_455
In10 S12 2.478(7) 1_455
In11 S30 2.430(8) 1_655
In11 S31 2.444(10) 1_655
In11 S24 2.480(8) 1_655
In11 S20 2.501(7) .
In12 S22 2.402(8) .
In12 S23 2.449(9) .
In12 S21 2.484(7) .
In12 S20 2.486(6) .
In13 S22 2.392(8) .
In13 S27 2.398(10) .
In13 S28 2.453(8) .
In13 S25 2.516(7) .
In14 S21 2.413(7) .
In14 S24 2.438(7) .
In14 S25 2.457(8) .
In14 S26 2.476(7) .
In15 S29 2.386(8) .
In15 S23 2.405(8) .
In15 S28 2.527(10) .
In15 S26 2.554(8) .
In16 S36 2.353(12) .
In16 S32 2.442(10) .
In16 S27 2.485(9) .
In16 S35 2.576(10) .
In17 S30 2.373(8) .
In17 S32 2.391(9) .
In17 S25 2.514(7) .
In17 S33 2.534(8) .
In18 S37 2.424(9) .
In18 S36 2.460(11) .
In18 S28 2.506(7) .
In18 S33 2.558(8) .
In19 S34 2.387(8) .
In19 S31 2.458(9) .
In19 S33 2.472(9) .
In19 S26 2.524(8) .
In20 S29 2.352(9) .
In20 S37 2.426(10) .
In20 S38 2.485(9) .
In20 S34 2.557(11) .
Fe1 N3 1.958(12) .
Fe1 N1 1.96(2) .
Fe1 N6 1.981(11) .
Fe1 N2 1.99(3) .
Fe1 N5 2.00(3) .
Fe1 N4 2.010(15) .
Fe2 N9 1.937(17) .
Fe2 N8 1.957(19) .
Fe2 N11 1.97(3) .
Fe2 N12 1.97(2) .
Fe2 N7 1.975(19) .
Fe2 N10 1.991(16) .
Fe3 N15 1.98(2) .
Fe3 N14 2.052(16) .
Fe3 N16 2.12(3) .
Fe4 N19 1.929(18) .
Fe4 N24 1.981(19) .
Fe4 N22 2.05(2) .
S5 In10 2.446(9) 1_655
S11 In10 2.467(6) 1_655
S12 In10 2.478(7) 1_655
S24 In11 2.480(8) 1_455
S30 In11 2.430(8) 1_455
S31 In11 2.444(10) 1_455
N1 C1 1.26(2) .
N1 C5 1.27(2) .
N2 C6 1.32(4) .
N2 C10 1.35(3) .
N5 C29 1.48(3) .
N5 C25 1.50(4) .
N7 C37 1.27(2) .
N7 C41 1.37(3) .
N8 C42 1.35(2) .
N8 C46 1.37(2) .
N9 C53 1.336(19) .
N9 C49 1.34(2) .
N10 C58 1.33(2) .
N10 C54 1.39(3) .
N15 C85 1.92(4) .
N19 C109 1.26(3) .
N21 C121 1.40(4) .
N22 C126 1.16(2) .
N23 C165 1.60(5) .
N23 C169 1.92(6) .
C1 C2 1.344(18) .
C1 H1 0.9400 .
C2 C3 1.340(19) .
C2 H2 0.9400 .
C3 C4 1.332(19) .
C3 H3 0.9400 .
C4 C5 1.350(18) .
C4 C11 1.48(3) .
C5 C10 1.51(3) .
C6 C7 1.405(19) .
C6 H6 0.9400 .
C7 C8 1.41(4) .
C7 H7 0.9400 .
C8 C9 1.56(4) .
C8 H8 0.9400 .
C9 C12 1.33(3) .
C9 C10 1.40(3) .
C11 C12 1.34(3) .
C11 H11 0.9400 .
C12 H12 0.9400 .
N3 C13 1.3900 .
N3 C17 1.3900 .
C13 C14 1.3900 .
C13 H13 0.9400 .
C14 C15 1.3900 .
C14 H14 0.9400 .
C15 C16 1.3900 .
C15 H15 0.9400 .
C16 C17 1.3900 .
C16 C24 1.48(3) .
C17 C22 1.320(18) .
N4 C18 1.3900 .
N4 C22 1.3900 .
C18 C19 1.3900 .
C18 H18 0.9400 .
C19 C20 1.3900 .
C19 H19 0.9400 .
C20 C21 1.3900 .
C20 H20 0.9400 .
C21 C22 1.3900 .
C21 C23 1.40(2) .
C23 C24 1.40(3) .
C23 H23 0.9400 .
C24 H24 0.9400 .
C25 C26 1.28(3) .
C25 H25 0.9400 .
C26 C27 1.43(3) .
C26 H26 0.9400 .
C27 C28 1.37(4) .
C27 H27 0.9400 .
C28 C35 1.19(4) .
C28 C29 1.27(3) .
C29 C34 1.30(3) .
N6 C30 1.3900 .
N6 C34 1.3900 .
C30 C31 1.3900 .
C30 H30 0.9400 .
C31 C32 1.3900 .
C31 H31 0.9400 .
C32 C33 1.3900 .
C32 H32 0.9400 .
C33 C34 1.3900 .
C33 C36 1.51(3) .
C35 C36 1.395(18) .
C35 H35 0.9400 .
C36 H36 0.9400 .
C37 C38 1.37(2) .
C37 H37 0.9400 .
C38 C39 1.31(3) .
C38 H38 0.9400 .
C39 C40 1.48(3) .
C39 H39 0.9400 .
C40 C41 1.404(15) .
C40 C47 1.411(16) .
C41 C46 1.422(15) .
C42 C43 1.37(3) .
C42 H42 0.9400 .
C43 C44 1.46(3) .
C43 H43 0.9400 .
C44 C45 1.50(3) .
C44 H44 0.9400 .
C45 C46 1.404(15) .
C45 C48 1.419(16) .
C47 C48 1.405(17) .
C47 H47 0.9400 .
C48 H48 0.9400 .
C49 C50 1.451(17) .
C49 H49 0.9400 .
C50 C51 1.444(17) .
C50 H50 0.9400 .
C51 C52 1.458(17) .
C51 H51 0.9400 .
C52 C53 1.457(17) .
C52 C59 1.518(17) .
C53 C58 1.42(3) .
C54 C55 1.32(3) .
C54 H54 0.9400 .
C55 C56 1.32(3) .
C55 H55 0.9400 .
C56 C57 1.427(18) .
C56 H56 0.9400 .
C57 C60 1.39(3) .
C57 C58 1.43(2) .
C59 C60 1.364(17) .
C59 H59 0.9400 .
C60 H60 0.9400 .
N11 C61 1.30(3) .
N11 C65 1.50(2) .
C61 C62 1.499(18) .
C61 H61 0.9400 .
C62 C63 1.33(3) .
C62 H62 0.9400 .
C63 C64 1.51(3) .
C63 H63 0.9400 .
N12 C66 1.31(4) .
N12 C69 1.39(3) .
C66 C67 1.42(3) .
C66 H66 0.9400 .
C67 C68 1.389(18) .
C67 H67 0.9400 .
C68 C70 1.36(3) .
C68 H68 0.9400 .
C64 C65 1.3900 .
C64 C72 1.3900 .
C65 C69 1.3900 .
C69 C70 1.3900 .
C70 C71 1.3900 .
C71 C72 1.3900 .
C71 H71 0.9400 .
C72 H72 0.9400 .
C74 N16 1.32(4) .
C74 C76 1.36(3) .
C76 N17 1.70(4) .
C85 C86 1.471(19) .
C142 N13 1.15(8) .
N25 C145 1.3900 .
N25 C149 1.3900 .
C145 C146 1.3900 .
C145 H145 0.9400 .
C146 C147 1.3900 .
C146 H146 0.9400 .
C147 C148 1.3900 .
C147 H147 0.9400 .
C148 C149 1.3900 .
C148 C157 1.460(17) .
C149 C155 1.424(15) .
C151 C152 1.3900 .
C151 N26 1.3900 .
C151 H151 0.9400 .
C152 C153 1.3900 .
C152 H152 0.9400 .
C153 C154 1.3900 .
C153 H153 0.9400 .
C154 C156 1.31(3) .
C154 C155 1.3900 .
C155 N26 1.3900 .
C157 C156 1.25(3) .
C157 H157 0.9400 .
C156 H156 0.9400 .
C163 C165 1.40(4) .
C163 C169 1.46(5) .

loop_
_geom_torsion_atom_site_label_1
_geom_torsion_atom_site_label_2
_geom_torsion_atom_site_label_3
_geom_torsion_atom_site_label_4
_geom_torsion
_geom_torsion_site_symmetry_1
_geom_torsion_site_symmetry_4
S5 In2 S2 In1 173.5(3) . .
S7 In2 S2 In1 -64.0(3) . .
S6 In2 S2 In1 53.8(4) . .
S3 In1 S2 In2 -63.1(4) . .
S1 In1 S2 In2 -177.3(3) . .
S4 In1 S2 In2 69.5(4) . .
S1 In1 S3 In3 -173.3(4) . .
S2 In1 S3 In3 67.7(5) . .
S4 In1 S3 In3 -65.4(4) . .
S8 In3 S3 In1 179.7(3) . .
S6 In3 S3 In1 -60.7(4) . .
S9 In3 S3 In1 58.4(4) . .
S10 In4 S4 In1 -178.7(3) . .
S7 In4 S4 In1 55.6(4) . .
S9 In4 S4 In1 -66.1(3) . .
S3 In1 S4 In4 71.1(4) . .
S1 In1 S4 In4 178.4(3) . .
S2 In1 S4 In4 -63.6(4) . .
S2 In2 S5 In10 176.7(3) . 1_655
S7 In2 S5 In10 58.4(4) . 1_655
S6 In2 S5 In10 -61.8(4) . 1_655
S3 In3 S6 In2 59.2(4) . .
S8 In3 S6 In2 176.8(3) . .
S9 In3 S6 In2 -62.5(3) . .
S3 In3 S6 In5 -176.9(3) . .
S8 In3 S6 In5 -59.3(4) . .
S9 In3 S6 In5 61.4(4) . .
S2 In2 S6 In3 -56.8(4) . .
S5 In2 S6 In3 -175.4(3) . .
S7 In2 S6 In3 60.7(3) . .
S2 In2 S6 In5 178.5(3) . .
S5 In2 S6 In5 59.9(4) . .
S7 In2 S6 In5 -64.0(3) . .
S11 In5 S6 In3 177.9(3) . .
S13 In5 S6 In3 56.1(4) . .
S14 In5 S6 In3 -61.3(3) . .
S11 In5 S6 In2 -58.1(4) . .
S13 In5 S6 In2 -179.8(3) . .
S14 In5 S6 In2 62.7(3) . .
S10 In4 S7 In2 177.9(3) . .
S4 In4 S7 In2 -59.1(4) . .
S9 In4 S7 In2 61.6(4) . .
S10 In4 S7 In6 58.7(4) . .
S4 In4 S7 In6 -178.3(3) . .
S9 In4 S7 In6 -57.6(4) . .
S2 In2 S7 In4 61.0(3) . .
S5 In2 S7 In4 179.4(3) . .
S6 In2 S7 In4 -59.5(4) . .
S2 In2 S7 In6 -178.6(2) . .
S5 In2 S7 In6 -60.3(4) . .
S6 In2 S7 In6 60.8(3) . .
S12 In6 S7 In4 -179.4(3) . .
S15 In6 S7 In4 -56.8(4) . .
S14 In6 S7 In4 59.8(4) . .
S12 In6 S7 In2 59.7(3) . .
S15 In6 S7 In2 -177.7(2) . .
S14 In6 S7 In2 -61.1(3) . .
S3 In3 S8 In7 177.6(3) . .
S6 In3 S8 In7 59.4(4) . .
S9 In3 S8 In7 -59.9(4) . .
S16 In7 S8 In3 -180.0(3) . .
S17 In7 S8 In3 62.7(3) . .
S13 In7 S8 In3 -63.6(4) . .
S17 In8 S9 In4 -179.9(3) . .
S18 In8 S9 In4 66.8(4) . .
S14 In8 S9 In4 -56.6(4) . .
S17 In8 S9 In3 -62.8(3) . .
S18 In8 S9 In3 -176.1(3) . .
S14 In8 S9 In3 60.5(4) . .
S10 In4 S9 In8 -65.1(4) . .
S4 In4 S9 In8 -179.9(3) . .
S7 In4 S9 In8 56.3(4) . .
S10 In4 S9 In3 177.4(3) . .
S4 In4 S9 In3 62.7(4) . .
S7 In4 S9 In3 -61.2(4) . .
S3 In3 S9 In8 -177.7(3) . .
S8 In3 S9 In8 62.7(4) . .
S6 In3 S9 In8 -58.3(3) . .
S3 In3 S9 In4 -58.3(4) . .
S8 In3 S9 In4 -178.0(3) . .
S6 In3 S9 In4 61.1(4) . .
S4 In4 S10 In9 177.4(3) . .
S7 In4 S10 In9 -56.7(5) . .
S9 In4 S10 In9 62.5(5) . .
S15 In9 S10 In4 60.9(5) . .
S19 In9 S10 In4 -176.9(4) . .
S18 In9 S10 In4 -70.1(5) . .
S13 In5 S11 In10 179.1(3) . 1_655
S6 In5 S11 In10 59.7(4) . 1_655
S14 In5 S11 In10 -58.0(4) . 1_655
S15 In6 S12 In10 176.8(3) . 1_655
S14 In6 S12 In10 57.0(4) . 1_655
S7 In6 S12 In10 -63.4(4) . 1_655
S11 In5 S13 In7 -176.0(3) . .
S6 In5 S13 In7 -56.8(4) . .
S14 In5 S13 In7 59.5(4) . .
S16 In7 S13 In5 178.6(3) . .
S17 In7 S13 In5 -62.3(4) . .
S8 In7 S13 In5 63.8(4) . .
S17 In8 S14 In6 177.2(3) . .
S18 In8 S14 In6 -63.4(4) . .
S9 In8 S14 In6 57.6(4) . .
S17 In8 S14 In5 57.8(4) . .
S18 In8 S14 In5 177.2(3) . .
S9 In8 S14 In5 -61.8(4) . .
S12 In6 S14 In8 -176.4(2) . .
S15 In6 S14 In8 59.6(4) . .
S7 In6 S14 In8 -58.8(4) . .
S12 In6 S14 In5 -56.8(4) . .
S15 In6 S14 In5 179.2(3) . .
S7 In6 S14 In5 60.8(3) . .
S11 In5 S14 In8 177.9(2) . .
S13 In5 S14 In8 -57.4(4) . .
S6 In5 S14 In8 59.6(3) . .
S11 In5 S14 In6 58.2(4) . .
S13 In5 S14 In6 -177.2(3) . .
S6 In5 S14 In6 -60.1(3) . .
S19 In9 S15 In6 179.8(4) . .
S10 In9 S15 In6 -62.5(5) . .
S18 In9 S15 In6 69.0(5) . .
S12 In6 S15 In9 175.2(3) . .
S14 In6 S15 In9 -62.1(4) . .
S7 In6 S15 In9 57.2(4) . .
S17 In7 S16 In10 57.9(5) . .
S13 In7 S16 In10 178.8(3) . .
S8 In7 S16 In10 -61.2(4) . .
S5 In10 S16 In7 63.7(4) 1_455 .
S11 In10 S16 In7 -178.0(3) 1_455 .
S12 In10 S16 In7 -56.5(4) 1_455 .
S18 In8 S17 In7 179.1(4) . .
S14 In8 S17 In7 -58.0(5) . .
S9 In8 S17 In7 64.7(4) . .
S16 In7 S17 In8 178.2(3) . .
S13 In7 S17 In8 60.0(5) . .
S8 In7 S17 In8 -66.8(4) . .
S17 In8 S18 In9 -175.5(3) . .
S14 In8 S18 In9 61.2(4) . .
S9 In8 S18 In9 -62.0(4) . .
S15 In9 S18 In8 -65.4(5) . .
S19 In9 S18 In8 176.6(4) . .
S10 In9 S18 In8 67.5(5) . .
S22 In12 S20 In11 56.5(4) . .
S23 In12 S20 In11 -62.4(4) . .
S21 In12 S20 In11 -179.1(3) . .
S30 In11 S20 In12 -57.9(4) 1_655 .
S31 In11 S20 In12 61.6(4) 1_655 .
S24 In11 S20 In12 -179.5(3) 1_655 .
S24 In14 S21 In12 175.3(3) . .
S25 In14 S21 In12 55.9(4) . .
S26 In14 S21 In12 -65.8(4) . .
S22 In12 S21 In14 -58.7(4) . .
S23 In12 S21 In14 65.4(4) . .
S20 In12 S21 In14 -179.5(3) . .
S27 In13 S22 In12 -172.4(4) . .
S28 In13 S22 In12 61.6(4) . .
S25 In13 S22 In12 -56.5(4) . .
S23 In12 S22 In13 -63.9(4) . .
S21 In12 S22 In13 59.9(4) . .
S20 In12 S22 In13 179.0(3) . .
S29 In15 S23 In12 -178.8(4) . .
S28 In15 S23 In12 -60.1(4) . .
S26 In15 S23 In12 60.8(5) . .
S22 In12 S23 In15 63.8(5) . .
S21 In12 S23 In15 -63.2(5) . .
S20 In12 S23 In15 -177.7(3) . .
S21 In14 S24 In11 179.2(3) . 1_455
S25 In14 S24 In11 -59.2(4) . 1_455
S26 In14 S24 In11 61.6(4) . 1_455
S21 In14 S25 In17 179.6(2) . .
S24 In14 S25 In17 58.8(4) . .
S26 In14 S25 In17 -60.8(3) . .
S21 In14 S25 In13 -57.9(3) . .
S24 In14 S25 In13 -178.7(3) . .
S26 In14 S25 In13 61.7(3) . .
S30 In17 S25 In14 -59.0(4) . .
S32 In17 S25 In14 179.6(3) . .
S33 In17 S25 In14 60.6(4) . .
S30 In17 S25 In13 177.9(3) . .
S32 In17 S25 In13 56.4(4) . .
S33 In17 S25 In13 -62.6(4) . .
S22 In13 S25 In14 57.2(4) . .
S27 In13 S25 In14 174.0(3) . .
S28 In13 S25 In14 -61.9(4) . .
S22 In13 S25 In17 -179.2(3) . .
S27 In13 S25 In17 -62.5(4) . .
S28 In13 S25 In17 61.6(4) . .
S21 In14 S26 In19 177.3(3) . .
S24 In14 S26 In19 -63.4(4) . .
S25 In14 S26 In19 55.4(4) . .
S21 In14 S26 In15 64.4(4) . .
S24 In14 S26 In15 -176.2(3) . .
S25 In14 S26 In15 -57.5(4) . .
S34 In19 S26 In14 179.2(3) . .
S31 In19 S26 In14 62.1(4) . .
S33 In19 S26 In14 -56.0(4) . .
S34 In19 S26 In15 -66.5(4) . .
S31 In19 S26 In15 176.4(3) . .
S33 In19 S26 In15 58.3(3) . .
S29 In15 S26 In14 177.5(3) . .
S23 In15 S26 In14 -62.1(4) . .
S28 In15 S26 In14 57.2(4) . .
S29 In15 S26 In19 62.8(4) . .
S23 In15 S26 In19 -176.8(3) . .
S28 In15 S26 In19 -57.5(3) . .
S22 In13 S27 In16 -176.1(3) . .
S28 In13 S27 In16 -53.5(5) . .
S25 In13 S27 In16 65.8(4) . .
S36 In16 S27 In13 61.3(5) . .
S32 In16 S27 In13 -71.1(5) . .
S35 In16 S27 In13 -177.4(4) . .
S22 In13 S28 In18 178.9(3) . .
S27 In13 S28 In18 57.1(5) . .
S25 In13 S28 In18 -61.7(4) . .
S22 In13 S28 In15 -59.0(4) . .
S27 In13 S28 In15 179.2(3) . .
S25 In13 S28 In15 60.4(3) . .
S37 In18 S28 In13 175.7(3) . .
S36 In18 S28 In13 -56.1(4) . .
S33 In18 S28 In13 62.2(4) . .
S37 In18 S28 In15 54.5(4) . .
S36 In18 S28 In15 -177.3(3) . .
S33 In18 S28 In15 -59.0(4) . .
S29 In15 S28 In13 178.4(3) . .
S23 In15 S28 In13 58.8(4) . .
S26 In15 S28 In13 -60.5(3) . .
S29 In15 S28 In18 -59.3(4) . .
S23 In15 S28 In18 -178.9(3) . .
S26 In15 S28 In18 61.8(4) . .
S37 In20 S29 In15 -64.5(5) . .
S38 In20 S29 In15 175.4(5) . .
S34 In20 S29 In15 66.0(5) . .
S23 In15 S29 In20 178.4(4) . .
S28 In15 S29 In20 59.8(5) . .
S26 In15 S29 In20 -62.1(5) . .
S32 In17 S30 In11 -178.3(3) . 1_455
S25 In17 S30 In11 57.3(4) . 1_455
S33 In17 S30 In11 -62.1(4) . 1_455
S34 In19 S31 In11 -175.8(3) . 1_455
S33 In19 S31 In11 64.2(4) . 1_455
S26 In19 S31 In11 -59.9(4) . 1_455
S30 In17 S32 In16 -175.7(3) . .
S25 In17 S32 In16 -52.9(4) . .
S33 In17 S32 In16 67.0(4) . .
S36 In16 S32 In17 -72.9(4) . .
S27 In16 S32 In17 62.7(5) . .
S35 In16 S32 In17 169.2(4) . .
S34 In19 S33 In17 179.2(3) . .
S31 In19 S33 In17 -63.0(3) . .
S26 In19 S33 In17 57.0(4) . .
S34 In19 S33 In18 62.9(4) . .
S31 In19 S33 In18 -179.2(3) . .
S26 In19 S33 In18 -59.2(4) . .
S30 In17 S33 In19 64.0(3) . .
S32 In17 S33 In19 -179.3(3) . .
S25 In17 S33 In19 -56.5(3) . .
S30 In17 S33 In18 -178.5(3) . .
S32 In17 S33 In18 -61.7(4) . .
S25 In17 S33 In18 61.0(4) . .
S37 In18 S33 In19 -63.4(3) . .
S36 In18 S33 In19 173.8(3) . .
S28 In18 S33 In19 56.4(4) . .
S37 In18 S33 In17 180.0(3) . .
S36 In18 S33 In17 57.1(4) . .
S28 In18 S33 In17 -60.2(4) . .
S31 In19 S34 In20 -175.6(3) . .
S33 In19 S34 In20 -59.7(4) . .
S26 In19 S34 In20 67.2(4) . .
S29 In20 S34 In19 -69.9(4) . .
S37 In20 S34 In19 65.9(4) . .
S38 In20 S34 In19 172.5(4) . .
S32 In16 S36 In18 67.9(4) . .
S27 In16 S36 In18 -66.4(5) . .
S35 In16 S36 In18 178.3(3) . .
S37 In18 S36 In16 -174.6(3) . .
S28 In18 S36 In16 58.6(4) . .
S33 In18 S36 In16 -59.3(4) . .
S36 In18 S37 In20 -172.9(3) . .
S28 In18 S37 In20 -48.7(5) . .
S33 In18 S37 In20 68.2(4) . .
S29 In20 S37 In18 57.5(5) . .
S38 In20 S37 In18 -177.7(4) . .
S34 In20 S37 In18 -73.8(4) . .
N3 Fe1 N1 C1 80.3(17) . .
N6 Fe1 N1 C1 -92.2(17) . .
N2 Fe1 N1 C1 172.1(18) . .
N5 Fe1 N1 C1 -9.5(19) . .
N4 Fe1 N1 C1 123(5) . .
N3 Fe1 N1 C5 -93.1(16) . .
N6 Fe1 N1 C5 94.4(16) . .
N2 Fe1 N1 C5 -1.3(16) . .
N5 Fe1 N1 C5 177.1(16) . .
N4 Fe1 N1 C5 -50(5) . .
N3 Fe1 N2 C6 -81(3) . .
N1 Fe1 N2 C6 -174(3) . .
N6 Fe1 N2 C6 89(3) . .
N5 Fe1 N2 C6 52(30) . .
N4 Fe1 N2 C6 -1(3) . .
N3 Fe1 N2 C10 99.6(16) . .
N1 Fe1 N2 C10 6.1(15) . .
N6 Fe1 N2 C10 -90.3(16) . .
N5 Fe1 N2 C10 -127(29) . .
N4 Fe1 N2 C10 179.4(15) . .
N3 Fe1 N5 C29 166(2) . .
N1 Fe1 N5 C29 -101(2) . .
N6 Fe1 N5 C29 -4.6(19) . .
N2 Fe1 N5 C29 32(31) . .
N4 Fe1 N5 C29 86(2) . .
N3 Fe1 N5 C25 -33(2) . .
N1 Fe1 N5 C25 61(2) . .
N6 Fe1 N5 C25 157(2) . .
N2 Fe1 N5 C25 -166(29) . .
N4 Fe1 N5 C25 -112(2) . .
N9 Fe2 N7 C37 -85(2) . .
N8 Fe2 N7 C37 -176(2) . .
N11 Fe2 N7 C37 5(2) . .
N12 Fe2 N7 C37 91(2) . .
N10 Fe2 N7 C37 -146(7) . .
N9 Fe2 N7 C41 87.1(15) . .
N8 Fe2 N7 C41 -4.3(15) . .
N11 Fe2 N7 C41 177.4(15) . .
N12 Fe2 N7 C41 -96.8(15) . .
N10 Fe2 N7 C41 26(9) . .
N9 Fe2 N8 C42 86(2) . .
N11 Fe2 N8 C42 -153(13) . .
N12 Fe2 N8 C42 -88(2) . .
N7 Fe2 N8 C42 -180(2) . .
N10 Fe2 N8 C42 3(2) . .
N9 Fe2 N8 C46 -89.8(15) . .
N11 Fe2 N8 C46 32(15) . .
N12 Fe2 N8 C46 95.9(16) . .
N7 Fe2 N8 C46 4.5(15) . .
N10 Fe2 N8 C46 -172.6(15) . .
N8 Fe2 N9 C53 -83.0(14) . .
N11 Fe2 N9 C53 100.3(14) . .
N12 Fe2 N9 C53 45(8) . .
N7 Fe2 N9 C53 -168.0(14) . .
N10 Fe2 N9 C53 6.9(13) . .
N8 Fe2 N9 C49 86.7(14) . .
N11 Fe2 N9 C49 -90.0(15) . .
N12 Fe2 N9 C49 -146(7) . .
N7 Fe2 N9 C49 1.7(15) . .
N10 Fe2 N9 C49 176.6(14) . .
N9 Fe2 N10 C58 -8.9(12) . .
N8 Fe2 N10 C58 82.9(14) . .
N11 Fe2 N10 C58 -98.6(13) . .
N12 Fe2 N10 C58 175.5(13) . .
N7 Fe2 N10 C58 53(8) . .
N9 Fe2 N10 C54 -178.7(19) . .
N8 Fe2 N10 C54 -86.9(19) . .
N11 Fe2 N10 C54 91.5(19) . .
N12 Fe2 N10 C54 6(2) . .
N7 Fe2 N10 C54 -117(8) . .
N14 Fe3 N15 C85 -146(4) . .
N16 Fe3 N15 C85 -140(4) . .
N24 Fe4 N19 C109 -94(2) . .
N22 Fe4 N19 C109 173(2) . .
N19 Fe4 N22 C126 32(3) . .
N24 Fe4 N22 C126 -61(3) . .
C5 N1 C1 C2 -1(2) . .
Fe1 N1 C1 C2 -174.9(18) . .
N1 C1 C2 C3 -5(2) . .
C1 C2 C3 C4 8(4) . .
C2 C3 C4 C5 -6(4) . .
C2 C3 C4 C11 180(2) . .
C1 N1 C5 C4 5(3) . .
Fe1 N1 C5 C4 179.5(16) . .
C1 N1 C5 C10 -178.2(15) . .
Fe1 N1 C5 C10 -3(2) . .
C3 C4 C5 N1 -1(4) . .
C11 C4 C5 N1 174(2) . .
C3 C4 C5 C10 -178(2) . .
C11 C4 C5 C10 -4(3) . .
C10 N2 C6 C7 -7(4) . .
Fe1 N2 C6 C7 173(2) . .
N2 C6 C7 C8 19(5) . .
C6 C7 C8 C9 -17(5) . .
C7 C8 C9 C12 -170(2) . .
C7 C8 C9 C10 5(3) . .
C6 N2 C10 C9 -3(4) . .
Fe1 N2 C10 C9 176.3(15) . .
C6 N2 C10 C5 171(2) . .
Fe1 N2 C10 C5 -9(2) . .
C12 C9 C10 N2 180(2) . .
C8 C9 C10 N2 4(3) . .
C12 C9 C10 C5 6(3) . .
C8 C9 C10 C5 -170(2) . .
N1 C5 C10 N2 8(2) . .
C4 C5 C10 N2 -174.2(19) . .
N1 C5 C10 C9 -176.6(18) . .
C4 C5 C10 C9 1(2) . .
C3 C4 C11 C12 175(3) . .
C5 C4 C11 C12 0(3) . .
C10 C9 C12 C11 -9(3) . .
C8 C9 C12 C11 166(2) . .
C4 C11 C12 C9 6(3) . .
N1 Fe1 N3 C13 -1.8(11) . .
N6 Fe1 N3 C13 145(3) . .
N2 Fe1 N3 C13 -82.4(12) . .
N5 Fe1 N3 C13 99.2(13) . .
N4 Fe1 N3 C13 -175.6(11) . .
N1 Fe1 N3 C17 176.7(10) . .
N6 Fe1 N3 C17 -37(3) . .
N2 Fe1 N3 C17 96.0(11) . .
N5 Fe1 N3 C17 -82.4(12) . .
N4 Fe1 N3 C17 2.8(9) . .
C17 N3 C13 C14 0.0 . .
Fe1 N3 C13 C14 178.4(12) . .
N3 C13 C14 C15 0.0 . .
C13 C14 C15 C16 0.0 . .
C14 C15 C16 C17 0.0 . .
C14 C15 C16 C24 171(2) . .
C15 C16 C17 C22 -174(2) . .
C24 C16 C17 C22 14(2) . .
C15 C16 C17 N3 0.0 . .
C24 C16 C17 N3 -172.2(18) . .
C13 N3 C17 C22 174.9(18) . .
Fe1 N3 C17 C22 -3.6(16) . .
C13 N3 C17 C16 0.0 . .
Fe1 N3 C17 C16 -178.5(11) . .
N3 Fe1 N4 C18 168.6(13) . .
N1 Fe1 N4 C18 125(5) . .
N6 Fe1 N4 C18 -19.9(12) . .
N2 Fe1 N4 C18 76.9(13) . .
N5 Fe1 N4 C18 -101.5(13) . .
N3 Fe1 N4 C22 -1.5(9) . .
N1 Fe1 N4 C22 -45(5) . .
N6 Fe1 N4 C22 169.9(9) . .
N2 Fe1 N4 C22 -93.3(10) . .
N5 Fe1 N4 C22 88.4(11) . .
C22 N4 C18 C19 0.0 . .
Fe1 N4 C18 C19 -169.4(14) . .
N4 C18 C19 C20 0.0 . .
C18 C19 C20 C21 0.0 . .
C19 C20 C21 C22 0.0 . .
C19 C20 C21 C23 176(2) . .
C16 C17 C22 C21 6(2) . .
N3 C17 C22 C21 -168.8(10) . .
C16 C17 C22 N4 176.7(11) . .
N3 C17 C22 N4 2.2(19) . .
C20 C21 C22 C17 171(2) . .
C23 C21 C22 C17 -5.6(19) . .
C20 C21 C22 N4 0.0 . .
C23 C21 C22 N4 -176.6(19) . .
C18 N4 C22 C17 -171(2) . .
Fe1 N4 C22 C17 0.0(17) . .
C18 N4 C22 C21 0.0 . .
Fe1 N4 C22 C21 171.0(12) . .
C22 C21 C23 C24 -15(3) . .
C20 C21 C23 C24 168.2(18) . .
C21 C23 C24 C16 36(3) . .
C15 C16 C24 C23 155.4(16) . .
C17 C16 C24 C23 -33(2) . .
C29 N5 C25 C26 -6(4) . .
Fe1 N5 C25 C26 -167(2) . .
N5 C25 C26 C27 -3(4) . .
C25 C26 C27 C28 4(5) . .
C26 C27 C28 C35 166(4) . .
C26 C27 C28 C29 4(5) . .
C35 C28 C29 C34 0(5) . .
C27 C28 C29 C34 162(3) . .
C35 C28 C29 N5 -176(3) . .
C27 C28 C29 N5 -13(5) . .
C25 N5 C29 C28 15(4) . .
Fe1 N5 C29 C28 178(2) . .
C25 N5 C29 C34 -161(2) . .
Fe1 N5 C29 C34 2(3) . .
N3 Fe1 N6 C30 129(3) . .
N1 Fe1 N6 C30 -85.0(12) . .
N2 Fe1 N6 C30 -3.8(14) . .
N5 Fe1 N6 C30 175.0(14) . .
N4 Fe1 N6 C30 89.8(13) . .
N3 Fe1 N6 C34 -40(4) . .
N1 Fe1 N6 C34 106.0(9) . .
N2 Fe1 N6 C34 -172.8(11) . .
N5 Fe1 N6 C34 6.0(11) . .
N4 Fe1 N6 C34 -79.2(9) . .
C34 N6 C30 C31 0.0 . .
Fe1 N6 C30 C31 -168.1(15) . .
N6 C30 C31 C32 0.0 . .
C30 C31 C32 C33 0.0 . .
C31 C32 C33 C34 0.0 . .
C31 C32 C33 C36 -176(2) . .
C28 C29 C34 C33 10(4) . .
N5 C29 C34 C33 -174.0(17) . .
C28 C29 C34 N6 -172(3) . .
N5 C29 C34 N6 3(3) . .
C32 C33 C34 C29 177(2) . .
C36 C33 C34 C29 -7(2) . .
C32 C33 C34 N6 0.0 . .
C36 C33 C34 N6 176(2) . .
C30 N6 C34 C29 -177(2) . .
Fe1 N6 C34 C29 -7(2) . .
C30 N6 C34 C33 0.0 . .
Fe1 N6 C34 C33 170.0(13) . .
C29 C28 C35 C36 -15(7) . .
C27 C28 C35 C36 -177(4) . .
C28 C35 C36 C33 17(6) . .
C32 C33 C36 C35 171(2) . .
C34 C33 C36 C35 -5(3) . .
C41 N7 C37 C38 -4(3) . .
Fe2 N7 C37 C38 167.5(18) . .
N7 C37 C38 C39 1(3) . .
C37 C38 C39 C40 7(3) . .
C38 C39 C40 C41 -12(3) . .
C38 C39 C40 C47 169(3) . .
C37 N7 C41 C40 -2(3) . .
Fe2 N7 C41 C40 -176.0(19) . .
C37 N7 C41 C46 178(2) . .
Fe2 N7 C41 C46 4(2) . .
C47 C40 C41 N7 -172(3) . .
C39 C40 C41 N7 9(3) . .
C47 C40 C41 C46 8(3) . .
C39 C40 C41 C46 -170(2) . .
C46 N8 C42 C43 -4(3) . .
Fe2 N8 C42 C43 180.0(17) . .
N8 C42 C43 C44 3(3) . .
C42 C43 C44 C45 6(3) . .
C43 C44 C45 C46 -14(3) . .
C43 C44 C45 C48 171(3) . .
C42 N8 C46 C45 -5(3) . .
Fe2 N8 C46 C45 172(2) . .
C42 N8 C46 C41 180(2) . .
Fe2 N8 C46 C41 -3(2) . .
C48 C45 C46 N8 -170(2) . .
C44 C45 C46 N8 14(4) . .
C48 C45 C46 C41 4(4) . .
C44 C45 C46 C41 -171(2) . .
N7 C41 C46 N8 0(3) . .
C40 C41 C46 N8 179.5(19) . .
N7 C41 C46 C45 -176(2) . .
C40 C41 C46 C45 4(3) . .
C41 C40 C47 C48 -27(4) . .
C39 C40 C47 C48 152(3) . .
C40 C47 C48 C45 36(4) . .
C46 C45 C48 C47 -27(5) . .
C44 C45 C48 C47 148(3) . .
C53 N9 C49 C50 0.8(17) . .
Fe2 N9 C49 C50 -168.4(14) . .
N9 C49 C50 C51 1.8(19) . .
C49 C50 C51 C52 -5(3) . .
C50 C51 C52 C53 6(3) . .
C50 C51 C52 C59 172.3(19) . .
C49 N9 C53 C58 -175.1(16) . .
Fe2 N9 C53 C58 -4(2) . .
C49 N9 C53 C52 0(3) . .
Fe2 N9 C53 C52 171.5(16) . .
C51 C52 C53 N9 -4(3) . .
C59 C52 C53 N9 -170.3(19) . .
C51 C52 C53 C58 171(2) . .
C59 C52 C53 C58 5(3) . .
C58 N10 C54 C55 -1(3) . .
Fe2 N10 C54 C55 168(2) . .
N10 C54 C55 C56 1(4) . .
C54 C55 C56 C57 0(5) . .
C55 C56 C57 C60 -174(3) . .
C55 C56 C57 C58 -2(4) . .
C54 N10 C58 C53 179(2) . .
Fe2 N10 C58 C53 9.0(19) . .
C54 N10 C58 C57 -1(3) . .
Fe2 N10 C58 C57 -170.8(17) . .
N9 C53 C58 N10 -4(2) . .
C52 C53 C58 N10 -179.1(18) . .
N9 C53 C58 C57 176.3(19) . .
C52 C53 C58 C57 1(3) . .
C60 C57 C58 N10 176(2) . .
C56 C57 C58 N10 2(3) . .
C60 C57 C58 C53 -4(3) . .
C56 C57 C58 C53 -178(2) . .
C53 C52 C59 C60 -7(3) . .
C51 C52 C59 C60 -173(2) . .
C52 C59 C60 C57 4(4) . .
C56 C57 C60 C59 174(3) . .
C58 C57 C60 C59 2(4) . .
N9 Fe2 N11 C61 13(2) . .
N8 Fe2 N11 C61 -109(14) . .
N12 Fe2 N11 C61 -173(2) . .
N7 Fe2 N11 C61 -82(2) . .
N10 Fe2 N11 C61 95(2) . .
N9 Fe2 N11 C65 -173.2(14) . .
N8 Fe2 N11 C65 65(15) . .
N12 Fe2 N11 C65 0.9(14) . .
N7 Fe2 N11 C65 92.5(14) . .
N10 Fe2 N11 C65 -90.3(14) . .
C65 N11 C61 C62 2(3) . .
Fe2 N11 C61 C62 175(2) . .
N11 C61 C62 C63 -5(4) . .
C61 C62 C63 C64 10(4) . .
N9 Fe2 N12 C66 -128(7) . .
N8 Fe2 N12 C66 -1(3) . .
N11 Fe2 N12 C66 176(3) . .
N7 Fe2 N12 C66 84(3) . .
N10 Fe2 N12 C66 -91(3) . .
N9 Fe2 N12 C69 59(8) . .
N8 Fe2 N12 C69 -173.2(16) . .
N11 Fe2 N12 C69 3.3(16) . .
N7 Fe2 N12 C69 -88.3(17) . .
N10 Fe2 N12 C69 96.6(16) . .
C69 N12 C66 C67 -6(4) . .
Fe2 N12 C66 C67 -178.6(19) . .
N12 C66 C67 C68 8(4) . .
C66 C67 C68 C70 -6(4) . .
C62 C63 C64 C65 -11(3) . .
C62 C63 C64 C72 -176(2) . .
C72 C64 C65 C69 0.0 . .
C63 C64 C65 C69 -165.5(18) . .
C72 C64 C65 N11 173.8(17) . .
C63 C64 C65 N11 8(2) . .
C61 N11 C65 C69 170.0(17) . .
Fe2 N11 C65 C69 -5.2(17) . .
C61 N11 C65 C64 -4(3) . .
Fe2 N11 C65 C64 -179.2(10) . .
C66 N12 C69 C65 179(2) . .
Fe2 N12 C69 C65 -7(2) . .
C66 N12 C69 C70 2(3) . .
Fe2 N12 C69 C70 175.5(9) . .
C64 C65 C69 N12 -177.2(19) . .
N11 C65 C69 N12 8(2) . .
C64 C65 C69 C70 0.0 . .
N11 C65 C69 C70 -174.4(16) . .
C67 C68 C70 C69 2(4) . .
C67 C68 C70 C71 -175(2) . .
N12 C69 C70 C68 0(2) . .
C65 C69 C70 C68 -177(2) . .
N12 C69 C70 C71 177(2) . .
C65 C69 C70 C71 0.0 . .
C68 C70 C71 C72 177(2) . .
C69 C70 C71 C72 0.0 . .
C70 C71 C72 C64 0.0 . .
C65 C64 C72 C71 0.0 . .
C63 C64 C72 C71 164(2) . .
N16 C74 C76 N17 -4(5) . .
Fe3 N15 C85 C86 170(3) . .
C149 N25 C145 C146 0.0 . .
N25 C145 C146 C147 0.0 . .
C145 C146 C147 C148 0.0 . .
C146 C147 C148 C149 0.0 . .
C146 C147 C148 C157 175.7(18) . .
C147 C148 C149 N25 0.0 . .
C157 C148 C149 N25 -175.9(17) . .
C147 C148 C149 C155 -176.7(11) . .
C157 C148 C149 C155 7.4(16) . .
C145 N25 C149 C148 0.0 . .
C145 N25 C149 C155 176.6(12) . .
N26 C151 C152 C153 0.0 . .
C151 C152 C153 C154 0.0 . .
C152 C153 C154 C156 -178(2) . .
C152 C153 C154 C155 0.0 . .
C156 C154 C155 N26 178(2) . .
C153 C154 C155 N26 0.0 . .
C156 C154 C155 C149 -1(2) . .
C153 C154 C155 C149 -179.1(13) . .
C148 C149 C155 C154 -3.5(14) . .
N25 C149 C155 C154 179.9(13) . .
C148 C149 C155 N26 177.5(14) . .
N25 C149 C155 N26 0.8(18) . .
C154 C155 N26 C151 0.0 . .
C149 C155 N26 C151 179.0(14) . .
C152 C151 N26 C155 0.0 . .
C149 C148 C157 C156 -7(3) . .
C147 C148 C157 C156 176.8(18) . .
C148 C157 C156 C154 3(4) . .
C155 C154 C156 C157 1(3) . .
C153 C154 C156 C157 179(2) . .
C169 C163 C165 N23 -1(4) . .
C169 N23 C165 C163 1(3) . .
C165 C163 C169 N23 1(3) . .
C165 N23 C169 C163 0(3) . .
C76 C74 N16 Fe3 -24(3) . .
N15 Fe3 N16 C74 79(5) . .
N14 Fe3 N16 C74 85(2) . .

loop_
_platon_squeeze_void_nr
_platon_squeeze_void_average_x
_platon_squeeze_void_average_y
_platon_squeeze_void_average_z
_platon_squeeze_void_volume
_platon_squeeze_void_count_electrons
1 -0.009 0.105 0.034 609.6 45.9
2 0.151 0.524 0.555 961.1 70.2
